data_4305640
loop_
_publ_author_name
'Dehong Wu'
'Yuguang Li'
'Lei Han'
'Yizhi Li'
'Hong Yan'

_publ_contact_author_address
;
    State Key Laboratory of Coordination Chemistry, 
    Nanjing University, 
    Nanjing 210093, 
    P. R. China
;
_publ_contact_author_email hyan1965@nju.edu.cn
_publ_contact_author_fax '(+86)-25- 83314502'
_publ_contact_author_name 'Hong Yan'
_publ_contact_author_phone '(+86)-25- 83314502'
_publ_section_title
;
Mixed-Valent Diruthenium Half-Sandwich Complexes Containing Two Chelating
1,2-Dicarba-closo-dodecaborane-1,2-dithiolate Ligands: Reactivity towards
Phenylacetylene, 1,4-Diethynylbenzene, and Ethynylferrocene
;
_journal_name_full 'Inorganic Chemistry'
_journal_page_first 6524
_journal_page_last 6531
_journal_paper_doi 10.1021/ic800619z
_journal_volume 47
_journal_year 2008
_chemical_formula_moiety 'C40 H78 B40 Fe Ru4 S12  3(H2O)'
_chemical_formula_sum 'C40 H84 B40 Fe O3 Ru4 S12'
_chemical_formula_weight 1890.45
_chemical_name_systematic
; 
 ? 
;
_space_group_IT_number 2
_symmetry_cell_setting triclinic
_symmetry_space_group_name_Hall '-P 1'
_symmetry_space_group_name_H-M 'P -1'
_atom_sites_solution_hydrogens geom
_atom_sites_solution_primary direct
_atom_sites_solution_secondary difmap
_audit_creation_method SHELXL-97
_cell_angle_alpha 96.638(3)
_cell_angle_beta 117.232(2)
_cell_angle_gamma 91.548(3)
_cell_formula_units_Z 2
_cell_length_a 16.6027(11)
_cell_length_b 16.9671(16)
_cell_length_c 17.283(2)
_cell_measurement_reflns_used 8165
_cell_measurement_temperature 291(2)
_cell_measurement_theta_max 27.97
_cell_measurement_theta_min 2.38
_cell_volume 4282.3(7)
_computing_cell_refinement 'Bruker SMART'
_computing_data_collection 'Bruker SMART'
_computing_data_reduction 'Bruker SAINT'
_computing_molecular_graphics 'Bruker SHELXTL'
_computing_publication_material 'Bruker SHELXTL'
_computing_structure_refinement 'Bruker SHELXTL'
_computing_structure_solution 'Bruker SHELXTL'
_diffrn_ambient_temperature 291(2)
_diffrn_measured_fraction_theta_full 0.977
_diffrn_measured_fraction_theta_max 0.977
_diffrn_measurement_device_type 'CCD area detector'
_diffrn_measurement_method 'phi and omega scans'
_diffrn_radiation_monochromator graphite
_diffrn_radiation_source 'sealed tube'
_diffrn_radiation_type MoK\a
_diffrn_radiation_wavelength 0.71073
_diffrn_reflns_av_R_equivalents 0.0262
_diffrn_reflns_av_sigmaI/netI 0.0772
_diffrn_reflns_limit_h_max 20
_diffrn_reflns_limit_h_min -15
_diffrn_reflns_limit_k_max 20
_diffrn_reflns_limit_k_min -19
_diffrn_reflns_limit_l_max 21
_diffrn_reflns_limit_l_min -21
_diffrn_reflns_number 23416
_diffrn_reflns_theta_full 26.00
_diffrn_reflns_theta_max 26.00
_diffrn_reflns_theta_min 1.67
_exptl_absorpt_coefficient_mu 1.182
_exptl_absorpt_correction_T_max 0.72
_exptl_absorpt_correction_T_min 0.66
_exptl_absorpt_correction_type multi-scan
_exptl_absorpt_process_details '(SADABS; Bruker, 2000)'
_exptl_crystal_colour grey-purple
_exptl_crystal_density_diffrn 1.466
_exptl_crystal_density_method 'not measured'
_exptl_crystal_description block
_exptl_crystal_F_000 1884
_exptl_crystal_size_max 0.36
_exptl_crystal_size_mid 0.34
_exptl_crystal_size_min 0.28
_refine_diff_density_max 1.574
_refine_diff_density_min -2.631
_refine_diff_density_rms 0.123
_refine_ls_extinction_method none
_refine_ls_goodness_of_fit_ref 1.039
_refine_ls_hydrogen_treatment constr
_refine_ls_matrix_type fullcycle
_refine_ls_number_parameters 956
_refine_ls_number_reflns 16471
_refine_ls_number_restraints 0
_refine_ls_restrained_S_all 1.039
_refine_ls_R_factor_all 0.0948
_refine_ls_R_factor_gt 0.0691
_refine_ls_shift/su_max 0.000
_refine_ls_shift/su_mean 0.000
_refine_ls_structure_factor_coef Fsqd
_refine_ls_weighting_details 'calc w=1/[\s^2^(Fo^2^)+(0.11P)^2^+1.99P] where P=(Fo^2^+2Fc^2^)/3'
_refine_ls_weighting_scheme calc
_refine_ls_wR_factor_gt 0.1793
_refine_ls_wR_factor_ref 0.1869
_reflns_number_gt 11252
_reflns_number_total 16471
_reflns_threshold_expression >2sigma(I)
_cod_data_source_file ic800619z-file001_1.cif
_cod_data_source_block 8a
_cod_depositor_comments
;
The following automatic conversions were performed:
'_symmetry_cell_setting' value 'Triclinic' changed to 'triclinic'
according to '/home/saulius/struct/CIF-dictionaries/cif_core.dic'
dictionary named 'cif_core.dic' version 2.4.1 from 2010-06-29.

Automatic conversion script
Id: cif_fix_enum 1527 2010-12-29 10:47:43Z saulius 
;
_cod_original_sg_symbol_Hall '-P 1  '
_cod_original_sg_symbol_H-M 'P -1 '
_cod_database_code 4305640

loop_
_symmetry_equiv_pos_as_xyz
'x, y, z'
'-x, -y, -z'

loop_
_atom_site_label
_atom_site_type_symbol
_atom_site_fract_x
_atom_site_fract_y
_atom_site_fract_z
_atom_site_U_iso_or_equiv
_atom_site_adp_type
_atom_site_occupancy
_atom_site_symmetry_multiplicity
_atom_site_calc_flag
_atom_site_refinement_flags
_atom_site_disorder_assembly
_atom_site_disorder_group
B1 B 0.5355(6) -0.0981(5) 0.1914(5) 0.0414(18) Uani 1 1 d . . .
H1 H 0.4782 -0.1250 0.1784 0.050 Uiso 1 1 d R . .
B2 B 0.6404(5) -0.1139(5) 0.2813(5) 0.0421(18) Uani 1 1 d . . .
H2 H 0.6418 -0.1503 0.3203 0.051 Uiso 1 1 d R . .
B3 B 0.7087(5) -0.0237(5) 0.3234(5) 0.0422(19) Uani 1 1 d . . .
H3 H 0.7484 -0.0102 0.3853 0.051 Uiso 1 1 d R . .
B4 B 0.6528(5) 0.0506(5) 0.2602(5) 0.0343(15) Uani 1 1 d . . .
H4 H 0.6592 0.1054 0.2851 0.041 Uiso 1 1 d R . .
B5 B 0.6211(7) -0.1459(6) 0.1740(6) 0.057(2) Uani 1 1 d . . .
H5 H 0.6132 -0.2012 0.1502 0.068 Uiso 1 1 d R . .
B6 B 0.7311(6) -0.0984(5) 0.2570(5) 0.0440(19) Uani 1 1 d . . .
H6 H 0.7836 -0.1281 0.2797 0.053 Uiso 1 1 d R . .
B7 B 0.7360(6) 0.0028(5) 0.2401(5) 0.0416(18) Uani 1 1 d . . .
H7 H 0.7930 0.0313 0.2550 0.050 Uiso 1 1 d R . .
B8 B 0.6367(6) 0.0202(6) 0.1523(6) 0.049(2) Uani 1 1 d . . .
H8 H 0.6310 0.0576 0.1127 0.058 Uiso 1 1 d R . .
B9 B 0.5636(6) -0.0717(5) 0.1066(5) 0.0400(18) Uani 1 1 d . . .
H9 H 0.5209 -0.0825 0.0452 0.048 Uiso 1 1 d R . .
B10 B 0.6841(6) -0.0723(5) 0.1481(6) 0.051(2) Uani 1 1 d . . .
H10 H 0.7101 -0.0853 0.1093 0.061 Uiso 1 1 d R . .
B11 B 0.2136(5) 0.1232(5) 0.2804(4) 0.0358(15) Uani 1 1 d . . .
H11 H 0.2223 0.1228 0.2291 0.043 Uiso 1 1 d R . .
B12 B 0.1486(5) 0.1952(5) 0.3086(5) 0.0350(15) Uani 1 1 d . . .
H12 H 0.1208 0.2350 0.2717 0.042 Uiso 1 1 d R . .
B13 B 0.1983(5) 0.2194(4) 0.4226(5) 0.0316(14) Uani 1 1 d . . .
H13 H 0.1979 0.2721 0.4494 0.038 Uiso 1 1 d R . .
B14 B 0.2898(5) 0.1605(4) 0.4699(5) 0.0387(16) Uani 1 1 d . . .
H14 H 0.3429 0.1808 0.5238 0.046 Uiso 1 1 d R . .
B15 B 0.1077(5) 0.0937(5) 0.2789(6) 0.0410(17) Uani 1 1 d . . .
H15 H 0.0553 0.0746 0.2240 0.049 Uiso 1 1 d R . .
B16 B 0.0999(5) 0.1506(5) 0.3659(5) 0.0396(16) Uani 1 1 d . . .
H16 H 0.0418 0.1640 0.3601 0.047 Uiso 1 1 d R . .
B17 B 0.1889(5) 0.1310(4) 0.4663(5) 0.0356(16) Uani 1 1 d . . .
H17 H 0.1823 0.1327 0.5188 0.043 Uiso 1 1 d R . .
B18 B 0.2531(5) 0.0599(5) 0.4410(5) 0.0359(15) Uani 1 1 d . . .
H18 H 0.2839 0.0204 0.4769 0.043 Uiso 1 1 d R . .
B19 B 0.2039(5) 0.0351(4) 0.3251(4) 0.0317(14) Uani 1 1 d . . .
H19 H 0.2074 -0.0165 0.2979 0.038 Uiso 1 1 d R . .
B20 B 0.1317(5) 0.0530(5) 0.3775(5) 0.0404(17) Uani 1 1 d . . .
H20 H 0.0929 0.0106 0.3785 0.048 Uiso 1 1 d R . .
B21 B 0.5415(5) 0.4303(4) 0.2317(5) 0.0343(15) Uani 1 1 d . . .
H21 H 0.5236 0.4709 0.2626 0.041 Uiso 1 1 d R . .
B22 B 0.5109(6) 0.4294(4) 0.1166(5) 0.0398(17) Uani 1 1 d . . .
H22 H 0.4760 0.4694 0.0842 0.048 Uiso 1 1 d R . .
B23 B 0.4901(6) 0.3304(5) 0.0648(5) 0.0434(19) Uani 1 1 d . . .
H23 H 0.4451 0.3150 0.0047 0.052 Uiso 1 1 d R . .
B24 B 0.5124(5) 0.2666(4) 0.1502(6) 0.0384(17) Uani 1 1 d . . .
H24 H 0.4773 0.2164 0.1363 0.046 Uiso 1 1 d R . .
B25 B 0.6242(6) 0.4482(4) 0.1953(5) 0.0397(17) Uani 1 1 d . . .
H25 H 0.6570 0.4996 0.2087 0.048 Uiso 1 1 d R . .
B26 B 0.5978(6) 0.3866(5) 0.1013(7) 0.051(2) Uani 1 1 d . . .
H26 H 0.6142 0.4033 0.0587 0.061 Uiso 1 1 d R . .
B27 B 0.5959(6) 0.2821(5) 0.1169(6) 0.049(2) Uani 1 1 d . . .
H27 H 0.6118 0.2400 0.0857 0.059 Uiso 1 1 d R . .
B28 B 0.6260(5) 0.2859(5) 0.2282(6) 0.0432(19) Uani 1 1 d . . .
H28 H 0.6585 0.2463 0.2630 0.052 Uiso 1 1 d R . .
B29 B 0.6460(5) 0.3859(5) 0.2786(6) 0.0424(18) Uani 1 1 d . . .
H29 H 0.6880 0.4015 0.3396 0.051 Uiso 1 1 d R . .
B30 B 0.6788(5) 0.3584(5) 0.1960(6) 0.0432(18) Uani 1 1 d . . .
H30 H 0.7419 0.3587 0.2100 0.052 Uiso 1 1 d R . .
B31 B 0.1919(5) 0.4869(4) 0.1660(5) 0.0326(15) Uani 1 1 d . . .
H31 H 0.2225 0.4912 0.1310 0.039 Uiso 1 1 d R . .
B32 B 0.2112(5) 0.5632(4) 0.2578(5) 0.0319(14) Uani 1 1 d . . .
H32 H 0.2548 0.6079 0.2723 0.038 Uiso 1 1 d R . .
B33 B 0.2022(6) 0.5154(5) 0.3398(5) 0.0419(18) Uani 1 1 d . . .
H33 H 0.2403 0.5343 0.4011 0.050 Uiso 1 1 d R . .
B34 B 0.1727(5) 0.4124(4) 0.3008(5) 0.0338(15) Uani 1 1 d . . .
H34 H 0.1945 0.3733 0.3400 0.041 Uiso 1 1 d R . .
B35 B 0.1039(6) 0.5495(5) 0.1648(5) 0.0403(18) Uani 1 1 d . . .
H35 H 0.0848 0.5894 0.1265 0.048 Uiso 1 1 d R . .
B36 B 0.1123(7) 0.5684(5) 0.2711(6) 0.049(2) Uani 1 1 d . . .
H36 H 0.0982 0.6179 0.2930 0.059 Uiso 1 1 d R . .
B37 B 0.0857(5) 0.4743(4) 0.2973(5) 0.0374(16) Uani 1 1 d . . .
H37 H 0.0572 0.4703 0.3342 0.045 Uiso 1 1 d R . .
B38 B 0.0630(5) 0.4007(5) 0.2062(6) 0.0406(17) Uani 1 1 d . . .
H38 H 0.0217 0.3537 0.1889 0.049 Uiso 1 1 d R . .
B39 B 0.0743(5) 0.4476(5) 0.1235(5) 0.0365(16) Uani 1 1 d . . .
H39 H 0.0399 0.4275 0.0620 0.044 Uiso 1 1 d R . .
B40 B 0.0258(5) 0.4971(4) 0.1870(5) 0.0376(17) Uani 1 1 d . . .
H40 H -0.0372 0.5068 0.1618 0.045 Uiso 1 1 d R . .
C1 C 0.5513(4) -0.0019(4) 0.1787(4) 0.0272(12) Uani 1 1 d . . .
C2 C 0.5947(4) -0.0248(4) 0.2799(4) 0.0308(13) Uani 1 1 d . . .
C3 C 0.2964(4) 0.1054(3) 0.3836(4) 0.0282(12) Uani 1 1 d . . .
C4 C 0.2659(4) 0.1965(4) 0.3718(4) 0.0316(13) Uani 1 1 d . . .
C5 C 0.5453(4) 0.3314(3) 0.2439(4) 0.0314(13) Uani 1 1 d . . .
C6 C 0.4669(4) 0.3570(4) 0.1497(4) 0.0327(13) Uani 1 1 d . . .
C7 C 0.1620(4) 0.4009(3) 0.1935(4) 0.0270(11) Uani 1 1 d . . .
C8 C 0.2427(4) 0.4671(4) 0.2740(4) 0.0384(14) Uani 1 1 d . . .
C9 C 0.3650(4) -0.0045(4) 0.0665(5) 0.0433(16) Uani 1 1 d . . .
H9A H 0.3592 -0.0166 0.0102 0.052 Uiso 1 1 calc R . .
C10 C 0.3034(4) -0.0367(4) 0.0848(4) 0.0359(14) Uani 1 1 d . . .
C11 C 0.2215(5) -0.0881(4) 0.0181(4) 0.0404(15) Uani 1 1 d . . .
C12 C 0.2133(5) -0.1299(5) -0.0619(4) 0.0488(17) Uani 1 1 d . . .
H12A H 0.2599 -0.1293 -0.0818 0.059 Uiso 1 1 calc R . .
C13 C 0.1314(5) -0.1701(4) -0.1049(5) 0.0503(18) Uani 1 1 d . . .
H13A H 0.1082 -0.2043 -0.1618 0.060 Uiso 1 1 calc R . .
C14 C 0.0825(5) -0.1559(5) -0.0551(6) 0.058(2) Uani 1 1 d . . .
H14A H 0.0203 -0.1770 -0.0716 0.070 Uiso 1 1 calc R . .
C15 C 0.1411(5) -0.1073(5) 0.0208(6) 0.055(2) Uani 1 1 d . . .
H15A H 0.1274 -0.0876 0.0687 0.067 Uiso 1 1 calc R . .
C16 C 0.2948(5) -0.2408(4) 0.1259(5) 0.0484(17) Uani 1 1 d . . .
H16A H 0.3369 -0.2049 0.1789 0.058 Uiso 1 1 calc R . .
C17 C 0.3108(5) -0.2684(5) 0.0564(5) 0.0495(18) Uani 1 1 d . . .
H17A H 0.3662 -0.2557 0.0517 0.059 Uiso 1 1 calc R . .
C18 C 0.2361(6) -0.3182(5) -0.0050(5) 0.0514(18) Uani 1 1 d . . .
H18A H 0.2297 -0.3456 -0.0609 0.062 Uiso 1 1 calc R . .
C19 C 0.1685(6) -0.3217(5) 0.0243(5) 0.058(2) Uani 1 1 d . . .
H19A H 0.1090 -0.3526 -0.0054 0.070 Uiso 1 1 calc R . .
C20 C 0.2085(6) -0.2724(5) 0.1080(6) 0.061(2) Uani 1 1 d . . .
H20A H 0.1798 -0.2620 0.1462 0.073 Uiso 1 1 calc R . .
C21 C 0.6447(5) 0.2087(4) 0.5679(4) 0.0419(15) Uani 1 1 d . . .
C22 C 0.6283(4) 0.2874(4) 0.5515(4) 0.0387(14) Uani 1 1 d . . .
H22A H 0.6575 0.3136 0.5220 0.046 Uiso 1 1 calc R . .
C23 C 0.5594(4) 0.3257(4) 0.5674(4) 0.0379(14) Uani 1 1 d . . .
H23A H 0.5417 0.3774 0.5480 0.045 Uiso 1 1 calc R . .
C24 C 0.5125(4) 0.2859(4) 0.6024(5) 0.0427(15) Uani 1 1 d . . .
C25 C 0.5283(4) 0.2055(4) 0.6136(5) 0.0425(15) Uani 1 1 d . . .
H25A H 0.4852 0.1729 0.6235 0.051 Uiso 1 1 calc R . .
C26 C 0.5915(5) 0.1670(4) 0.5926(4) 0.0430(16) Uani 1 1 d . . .
H26A H 0.5940 0.1093 0.5919 0.052 Uiso 1 1 calc R . .
C27 C 0.7211(5) 0.1715(5) 0.5540(5) 0.0478(17) Uani 1 1 d . . .
H27A H 0.7288 0.1200 0.5731 0.072 Uiso 1 1 calc R . .
H27B H 0.7767 0.2053 0.5876 0.072 Uiso 1 1 calc R . .
H27C H 0.7055 0.1660 0.4928 0.072 Uiso 1 1 calc R . .
C28 C 0.4498(5) 0.3271(5) 0.6338(5) 0.0508(18) Uani 1 1 d . . .
H28A H 0.3993 0.2879 0.6212 0.061 Uiso 1 1 calc R . .
C29 C 0.5031(6) 0.3491(5) 0.7335(5) 0.060(2) Uani 1 1 d . . .
H29A H 0.5180 0.3015 0.7603 0.090 Uiso 1 1 calc R . .
H29B H 0.4668 0.3786 0.7546 0.090 Uiso 1 1 calc R . .
H29C H 0.5581 0.3812 0.7484 0.090 Uiso 1 1 calc R . .
C30 C 0.4085(5) 0.3997(5) 0.5886(5) 0.056(2) Uani 1 1 d . . .
H30A H 0.3701 0.3827 0.5270 0.084 Uiso 1 1 calc R . .
H30B H 0.4565 0.4376 0.5963 0.084 Uiso 1 1 calc R . .
H30C H 0.3733 0.4241 0.6144 0.084 Uiso 1 1 calc R . .
C31 C 0.2030(5) 0.3803(4) -0.0639(5) 0.0419(15) Uani 1 1 d . . .
C32 C 0.2251(5) 0.3048(4) -0.0926(4) 0.0436(16) Uani 1 1 d . . .
H32A H 0.2833 0.3011 -0.0938 0.052 Uiso 1 1 calc R . .
C33 C 0.1689(5) 0.2351(4) -0.1091(5) 0.0459(16) Uani 1 1 d . . .
H33A H 0.1905 0.1838 -0.1197 0.055 Uiso 1 1 calc R . .
C34 C 0.0957(5) 0.2348(4) -0.0969(5) 0.0457(16) Uani 1 1 d . . .
C35 C 0.0777(5) 0.3070(4) -0.0647(4) 0.0400(15) Uani 1 1 d . . .
H35A H 0.0315 0.3070 -0.0442 0.048 Uiso 1 1 calc R . .
C36 C 0.1283(5) 0.3785(4) -0.0516(5) 0.0427(16) Uani 1 1 d . . .
H36A H 0.1175 0.4261 -0.0209 0.051 Uiso 1 1 calc R . .
C37 C 0.2586(5) 0.4575(4) -0.0509(5) 0.0506(18) Uani 1 1 d . . .
H37A H 0.2612 0.4924 -0.0018 0.076 Uiso 1 1 calc R . .
H37B H 0.2307 0.4825 -0.1029 0.076 Uiso 1 1 calc R . .
H37C H 0.3191 0.4465 -0.0396 0.076 Uiso 1 1 calc R . .
C38 C 0.0252(6) 0.1663(5) -0.1161(5) 0.056(2) Uani 1 1 d . . .
H38A H -0.0041 0.1754 -0.0783 0.067 Uiso 1 1 calc R . .
C39 C -0.0459(6) 0.1594(5) -0.2151(6) 0.070(3) Uani 1 1 d . . .
H39A H -0.0863 0.1120 -0.2313 0.105 Uiso 1 1 calc R . .
H39B H -0.0149 0.1569 -0.2504 0.105 Uiso 1 1 calc R . .
H39C H -0.0802 0.2052 -0.2244 0.105 Uiso 1 1 calc R . .
C40 C 0.0647(6) 0.0831(5) -0.1096(6) 0.077(3) Uani 1 1 d . . .
H40A H 0.1109 0.0818 -0.0504 0.115 Uiso 1 1 calc R . .
H40B H 0.0906 0.0746 -0.1490 0.115 Uiso 1 1 calc R . .
H40C H 0.0168 0.0420 -0.1252 0.115 Uiso 1 1 calc R . .
Fe1 Fe 0.19918(8) -0.20684(7) 0.01335(8) 0.0552(3) Uani 1 1 d . . .
O1 O 0.9153(8) 0.9833(8) 0.4838(10) 0.056(3) Uani 0.40 1 d P . .
H1D H 0.9189 0.9379 0.4596 0.067 Uiso 0.40 1 d PR . .
H1A H 0.9640 1.0128 0.4998 0.067 Uiso 0.40 1 d PR . .
O2 O 1.0139(10) 0.3523(12) 0.5211(12) 0.053(4) Uani 0.30 1 d P . .
H2A H 0.9688 0.3340 0.4719 0.063 Uiso 0.30 1 d PR . .
H2B H 0.9990 0.3915 0.5456 0.063 Uiso 0.30 1 d PR . .
O3 O 0.1323(14) 0.1652(12) 0.0944(14) 0.066(5) Uiso 0.30 1 d P . .
H3C H 0.1742 0.1549 0.0805 0.079 Uiso 0.30 1 d PR . .
H3D H 0.1429 0.2133 0.1190 0.079 Uiso 0.30 1 d PR . .
O4 O 0.8758(10) 0.2241(8) 0.4292(10) 0.060(4) Uani 0.40 1 d P . .
H4A H 0.9047 0.2559 0.4769 0.071 Uiso 0.40 1 d PR . .
H4B H 0.8960 0.1785 0.4354 0.071 Uiso 0.40 1 d PR . .
O5 O 0.8789(12) 0.2564(12) 0.3453(14) 0.061(5) Uani 0.30 1 d P . .
H5A H 0.9334 0.2624 0.3536 0.073 Uiso 0.30 1 d PR . .
H5B H 0.8476 0.2238 0.2986 0.073 Uiso 0.30 1 d PR . .
O6 O 0.8822(11) 0.3463(12) 0.5125(11) 0.066(5) Uani 0.30 1 d P . .
H6D H 0.8820 0.3203 0.4673 0.079 Uiso 0.30 1 d PR . .
H6C H 0.9290 0.3376 0.5583 0.079 Uiso 0.30 1 d PR . .
O7 O 0.8988(7) 0.5286(6) 0.3800(7) 0.035(2) Uani 0.40 1 d P . .
H7A H 0.9009 0.5731 0.4094 0.042 Uiso 0.40 1 d PR . .
H7C H 0.8525 0.5239 0.3296 0.042 Uiso 0.40 1 d PR . .
O8 O 0.7982(10) 0.6800(9) 0.3226(14) 0.058(5) Uani 0.30 1 d P . .
H8D H 0.8251 0.6384 0.3386 0.070 Uiso 0.30 1 d PR . .
H8A H 0.8215 0.7038 0.2960 0.070 Uiso 0.30 1 d PR . .
O9 O 0.9367(11) 0.7146(11) 0.3399(13) 0.060(5) Uani 0.30 1 d P . .
H9C H 0.9751 0.7127 0.3930 0.072 Uiso 0.30 1 d PR . .
H9D H 0.9500 0.6835 0.3059 0.072 Uiso 0.30 1 d PR . .
Ru1 Ru 0.42504(3) 0.08799(3) 0.26295(4) 0.03830(14) Uani 1 1 d . . .
Ru2 Ru 0.49814(4) 0.21459(3) 0.47296(4) 0.04208(15) Uani 1 1 d . . .
Ru3 Ru 0.35310(4) 0.31079(3) 0.25686(4) 0.04369(15) Uani 1 1 d . . .
Ru4 Ru 0.21724(3) 0.29071(3) 0.02819(4) 0.03570(14) Uani 1 1 d . . .
S1 S 0.45669(11) 0.05974(11) 0.14494(12) 0.0418(4) Uani 1 1 d . . .
S2 S 0.54045(11) 0.00442(10) 0.34578(10) 0.0354(3) Uani 1 1 d . . .
S3 S 0.40956(11) 0.09057(10) 0.39745(11) 0.0409(4) Uani 1 1 d . . .
S4 S 0.35606(11) 0.27057(10) 0.38812(12) 0.0412(4) Uani 1 1 d . . .
S5 S 0.50852(11) 0.31296(10) 0.32706(11) 0.0391(4) Uani 1 1 d . . .
S6 S 0.35331(11) 0.36712(10) 0.14037(11) 0.0393(4) Uani 1 1 d . . .
S7 S 0.19417(11) 0.30695(10) 0.16132(12) 0.0423(4) Uani 1 1 d . . .
S8 S 0.35952(11) 0.44517(10) 0.32320(11) 0.0395(4) Uani 1 1 d . . .
S9 S 0.31085(11) -0.01589(9) 0.19127(10) 0.0337(3) Uani 1 1 d . . .
S10 S 0.54045(11) 0.19506(10) 0.35880(11) 0.0394(4) Uani 1 1 d . . .
S11 S 0.26443(11) 0.16766(9) 0.07026(11) 0.0385(4) Uani 1 1 d . . .
S12 S 0.34392(10) 0.18495(10) 0.20034(11) 0.0395(4) Uani 1 1 d . . .

loop_
_atom_site_aniso_label
_atom_site_aniso_U_11
_atom_site_aniso_U_22
_atom_site_aniso_U_33
_atom_site_aniso_U_23
_atom_site_aniso_U_13
_atom_site_aniso_U_12
B1 0.061(5) 0.043(4) 0.029(4) 0.023(3) 0.023(4) 0.027(4)
B2 0.042(4) 0.045(4) 0.038(4) 0.027(3) 0.013(3) 0.020(3)
B3 0.041(4) 0.064(5) 0.029(4) 0.021(3) 0.017(3) 0.035(4)
B4 0.032(3) 0.049(4) 0.026(3) 0.013(3) 0.015(3) 0.012(3)
B5 0.068(6) 0.058(5) 0.049(5) 0.021(4) 0.027(5) 0.028(5)
B6 0.057(5) 0.056(5) 0.039(4) 0.028(4) 0.033(4) 0.022(4)
B7 0.040(4) 0.060(5) 0.034(4) 0.019(4) 0.022(3) 0.016(4)
B8 0.060(5) 0.071(6) 0.039(4) 0.024(4) 0.039(4) 0.038(4)
B9 0.056(5) 0.048(4) 0.026(3) 0.004(3) 0.027(3) 0.030(4)
B10 0.059(5) 0.054(5) 0.058(5) 0.039(4) 0.035(5) 0.029(4)
B11 0.039(4) 0.045(4) 0.021(3) 0.002(3) 0.013(3) -0.001(3)
B12 0.023(3) 0.043(4) 0.037(4) 0.009(3) 0.012(3) 0.004(3)
B13 0.040(4) 0.036(4) 0.027(3) 0.010(3) 0.021(3) 0.012(3)
B14 0.039(4) 0.033(4) 0.043(4) 0.001(3) 0.019(3) 0.010(3)
B15 0.035(4) 0.053(5) 0.047(4) 0.014(4) 0.027(4) 0.010(3)
B16 0.028(3) 0.047(4) 0.038(4) 0.002(3) 0.012(3) 0.005(3)
B17 0.049(4) 0.044(4) 0.035(4) 0.017(3) 0.035(4) 0.006(3)
B18 0.039(4) 0.041(4) 0.041(4) 0.008(3) 0.029(3) 0.010(3)
B19 0.032(3) 0.040(4) 0.026(3) 0.009(3) 0.015(3) 0.000(3)
B20 0.028(3) 0.058(5) 0.049(4) 0.014(4) 0.028(3) 0.004(3)
B21 0.037(4) 0.024(3) 0.041(4) -0.003(3) 0.020(3) 0.000(3)
B22 0.051(4) 0.028(3) 0.046(4) 0.019(3) 0.024(4) 0.009(3)
B23 0.052(5) 0.052(5) 0.039(4) 0.009(3) 0.033(4) -0.014(4)
B24 0.054(5) 0.016(3) 0.067(5) 0.011(3) 0.045(4) 0.013(3)
B25 0.054(5) 0.036(4) 0.047(4) -0.001(3) 0.040(4) -0.007(3)
B26 0.043(4) 0.037(4) 0.067(6) 0.010(4) 0.020(4) 0.005(3)
B27 0.051(5) 0.048(5) 0.053(5) 0.016(4) 0.025(4) 0.019(4)
B28 0.038(4) 0.050(5) 0.062(5) 0.027(4) 0.036(4) 0.015(3)
B29 0.037(4) 0.038(4) 0.060(5) 0.016(4) 0.028(4) 0.000(3)
B30 0.020(3) 0.059(5) 0.049(5) 0.018(4) 0.012(3) 0.005(3)
B31 0.047(4) 0.019(3) 0.034(4) 0.015(3) 0.017(3) 0.007(3)
B32 0.034(3) 0.029(3) 0.030(3) 0.003(3) 0.012(3) 0.007(3)
B33 0.054(5) 0.047(4) 0.027(4) 0.007(3) 0.019(3) 0.027(4)
B34 0.033(3) 0.037(4) 0.035(4) 0.006(3) 0.017(3) 0.022(3)
B35 0.059(5) 0.038(4) 0.044(4) 0.020(3) 0.037(4) 0.035(4)
B36 0.081(6) 0.026(4) 0.070(6) 0.017(4) 0.056(5) 0.029(4)
B37 0.044(4) 0.038(4) 0.043(4) 0.009(3) 0.030(4) 0.015(3)
B38 0.038(4) 0.048(4) 0.051(5) 0.013(4) 0.032(4) 0.017(3)
B39 0.034(4) 0.047(4) 0.027(3) 0.021(3) 0.009(3) 0.017(3)
B40 0.046(4) 0.038(4) 0.053(4) 0.035(3) 0.036(4) 0.027(3)
C1 0.028(3) 0.039(3) 0.023(3) 0.011(2) 0.018(2) 0.015(2)
C2 0.044(3) 0.036(3) 0.025(3) 0.015(2) 0.024(3) 0.020(3)
C3 0.026(3) 0.032(3) 0.030(3) 0.005(2) 0.016(2) 0.003(2)
C4 0.026(3) 0.048(4) 0.022(3) 0.004(2) 0.013(2) 0.005(2)
C5 0.025(3) 0.023(3) 0.044(3) 0.003(2) 0.014(3) 0.002(2)
C6 0.031(3) 0.039(3) 0.029(3) 0.003(2) 0.015(3) 0.000(2)
C7 0.024(3) 0.036(3) 0.027(3) 0.008(2) 0.016(2) 0.005(2)
C8 0.035(3) 0.055(4) 0.022(3) 0.010(3) 0.009(3) 0.001(3)
C9 0.038(4) 0.024(3) 0.057(4) 0.006(3) 0.013(3) 0.003(3)
C10 0.041(3) 0.040(3) 0.021(3) 0.014(2) 0.008(3) 0.006(3)
C11 0.059(4) 0.032(3) 0.033(3) 0.015(3) 0.021(3) 0.011(3)
C12 0.055(4) 0.059(5) 0.027(3) 0.002(3) 0.016(3) -0.001(3)
C13 0.057(5) 0.045(4) 0.040(4) 0.010(3) 0.015(3) -0.018(3)
C14 0.040(4) 0.043(4) 0.069(6) 0.009(4) 0.006(4) -0.002(3)
C15 0.038(4) 0.059(5) 0.060(5) 0.000(4) 0.017(4) 0.002(3)
C16 0.058(5) 0.045(4) 0.045(4) 0.008(3) 0.025(4) 0.005(3)
C17 0.047(4) 0.068(5) 0.047(4) 0.022(4) 0.031(4) 0.016(4)
C18 0.065(5) 0.047(4) 0.046(4) 0.006(3) 0.028(4) 0.020(4)
C19 0.055(5) 0.065(5) 0.044(4) 0.005(4) 0.017(4) -0.010(4)
C20 0.055(5) 0.061(5) 0.048(5) -0.005(4) 0.010(4) 0.005(4)
C21 0.037(3) 0.044(4) 0.035(3) 0.003(3) 0.009(3) 0.008(3)
C22 0.033(3) 0.042(4) 0.031(3) 0.004(3) 0.007(3) 0.002(3)
C23 0.032(3) 0.039(3) 0.031(3) 0.005(3) 0.003(3) 0.007(3)
C24 0.035(3) 0.039(4) 0.044(4) -0.001(3) 0.011(3) 0.003(3)
C25 0.032(3) 0.041(4) 0.041(4) 0.005(3) 0.005(3) 0.001(3)
C26 0.040(4) 0.040(4) 0.036(4) 0.008(3) 0.006(3) 0.011(3)
C27 0.046(4) 0.058(4) 0.037(4) 0.010(3) 0.015(3) 0.024(3)
C28 0.044(4) 0.055(4) 0.047(4) -0.008(3) 0.019(3) 0.003(3)
C29 0.063(5) 0.055(5) 0.046(4) -0.001(4) 0.012(4) 0.018(4)
C30 0.050(4) 0.056(5) 0.039(4) -0.016(3) 0.006(3) 0.018(4)
C31 0.040(4) 0.038(3) 0.041(4) 0.014(3) 0.011(3) 0.009(3)
C32 0.047(4) 0.044(4) 0.034(3) 0.011(3) 0.012(3) 0.013(3)
C33 0.049(4) 0.039(4) 0.042(4) 0.009(3) 0.014(3) 0.010(3)
C34 0.044(4) 0.046(4) 0.033(3) 0.007(3) 0.006(3) 0.004(3)
C35 0.038(3) 0.040(4) 0.037(4) 0.019(3) 0.010(3) 0.010(3)
C36 0.040(4) 0.039(4) 0.046(4) 0.019(3) 0.015(3) 0.012(3)
C37 0.048(4) 0.048(4) 0.046(4) 0.014(3) 0.012(3) -0.004(3)
C38 0.054(5) 0.051(4) 0.045(4) 0.006(3) 0.008(4) -0.014(3)
C39 0.063(5) 0.054(5) 0.052(5) 0.012(4) -0.009(4) -0.012(4)
C40 0.068(6) 0.051(5) 0.061(6) 0.017(4) -0.013(4) -0.014(4)
Fe1 0.0574(7) 0.0538(7) 0.0481(6) 0.0039(5) 0.0203(5) -0.0042(5)
O1 0.039(7) 0.052(8) 0.069(9) 0.022(7) 0.015(7) 0.010(6)
O2 0.027(8) 0.085(13) 0.055(10) 0.036(9) 0.020(8) 0.010(8)
O4 0.068(9) 0.048(8) 0.063(9) -0.013(6) 0.035(8) 0.007(6)
O5 0.042(10) 0.072(12) 0.071(13) 0.019(10) 0.025(9) 0.020(9)
O6 0.039(9) 0.086(14) 0.027(9) -0.008(9) -0.018(7) -0.003(9)
O7 0.036(6) 0.042(6) 0.029(5) -0.003(4) 0.018(5) 0.011(5)
O8 0.030(8) 0.031(8) 0.090(14) 0.002(8) 0.011(9) -0.003(6)
O9 0.036(9) 0.060(11) 0.073(13) -0.025(9) 0.024(9) -0.005(8)
Ru1 0.0307(3) 0.0418(3) 0.0401(3) 0.0066(2) 0.0140(2) 0.0083(2)
Ru2 0.0323(3) 0.0448(3) 0.0410(3) 0.0043(2) 0.0104(2) 0.0056(2)
Ru3 0.0375(3) 0.0432(3) 0.0413(3) 0.0046(2) 0.0108(2) 0.0053(2)
Ru4 0.0305(3) 0.0259(2) 0.0441(3) 0.0075(2) 0.0109(2) 0.00732(18)
S1 0.0316(8) 0.0489(9) 0.0432(9) 0.0100(7) 0.0148(7) 0.0105(7)
S2 0.0337(8) 0.0397(8) 0.0345(8) 0.0096(6) 0.0158(7) 0.0119(6)
S3 0.0306(8) 0.0459(9) 0.0393(9) 0.0044(7) 0.0105(7) 0.0073(7)
S4 0.0276(7) 0.0443(9) 0.0430(9) 0.0039(7) 0.0095(7) 0.0008(6)
S5 0.0320(8) 0.0425(9) 0.0365(8) 0.0042(7) 0.0109(7) 0.0050(6)
S6 0.0330(8) 0.0440(9) 0.0363(8) 0.0053(7) 0.0121(7) 0.0061(6)
S7 0.0327(8) 0.0439(9) 0.0433(9) 0.0052(7) 0.0117(7) 0.0054(7)
S8 0.0302(8) 0.0509(10) 0.0309(8) -0.0010(7) 0.0100(6) 0.0057(7)
S9 0.0442(9) 0.0328(8) 0.0276(7) 0.0044(6) 0.0195(7) 0.0031(6)
S10 0.0315(8) 0.0417(9) 0.0386(9) 0.0054(7) 0.0107(7) 0.0064(6)
S11 0.0319(8) 0.0315(8) 0.0441(9) 0.0072(7) 0.0103(7) 0.0061(6)
S12 0.0277(7) 0.0411(9) 0.0411(9) 0.0057(7) 0.0087(7) 0.0038(6)

loop_
_atom_type_symbol
_atom_type_description
_atom_type_scat_dispersion_real
_atom_type_scat_dispersion_imag
_atom_type_scat_source
C C 0.0033 0.0016 'International Tables Vol C Tables 4.2.6.8 and 6.1.1.4'
H H 0.0000 0.0000 'International Tables Vol C Tables 4.2.6.8 and 6.1.1.4'
B B 0.0013 0.0007 'International Tables Vol C Tables 4.2.6.8 and 6.1.1.4'
S S 0.1246 0.1234 'International Tables Vol C Tables 4.2.6.8 and 6.1.1.4'
Fe Fe 0.3463 0.8444 'International Tables Vol C Tables 4.2.6.8 and 6.1.1.4'
Ru Ru -1.2594 0.8363 'International Tables Vol C Tables 4.2.6.8 and 6.1.1.4'
O O 0.0106 0.0060 'International Tables Vol C Tables 4.2.6.8 and 6.1.1.4'

loop_
_geom_angle_atom_site_label_1
_geom_angle_atom_site_label_2
_geom_angle_atom_site_label_3
_geom_angle
_geom_angle_site_symmetry_1
_geom_angle_site_symmetry_3
_geom_angle_publ_flag
C1 B1 C2 57.9(4) . . ?
C1 B1 B5 103.9(6) . . ?
C2 B1 B5 104.5(6) . . ?
C1 B1 B2 103.5(6) . . ?
C2 B1 B2 58.3(4) . . ?
B5 B1 B2 58.8(5) . . ?
C1 B1 B9 57.6(4) . . ?
C2 B1 B9 104.5(6) . . ?
B5 B1 B9 59.9(4) . . ?
B2 B1 B9 105.9(6) . . ?
C1 B1 H1 125.1 . . ?
C2 B1 H1 123.9 . . ?
B5 B1 H1 123.4 . . ?
B2 B1 H1 123.4 . . ?
B9 B1 H1 123.2 . . ?
C2 B2 B5 106.7(5) . . ?
C2 B2 B3 58.4(4) . . ?
B5 B2 B3 110.6(6) . . ?
C2 B2 B6 106.4(6) . . ?
B5 B2 B6 62.4(5) . . ?
B3 B2 B6 60.8(5) . . ?
C2 B2 B1 59.2(4) . . ?
B5 B2 B1 60.6(5) . . ?
B3 B2 B1 108.7(5) . . ?
B6 B2 B1 110.7(6) . . ?
C2 B2 H2 122.0 . . ?
B5 B2 H2 122.4 . . ?
B3 B2 H2 119.9 . . ?
B6 B2 H2 122.0 . . ?
B1 B2 H2 120.3 . . ?
C2 B3 B2 59.6(4) . . ?
C2 B3 B4 60.6(4) . . ?
B2 B3 B4 109.9(6) . . ?
C2 B3 B6 106.8(6) . . ?
B2 B3 B6 60.0(5) . . ?
B4 B3 B6 109.3(5) . . ?
C2 B3 B7 105.7(5) . . ?
B2 B3 B7 107.3(6) . . ?
B4 B3 B7 59.6(4) . . ?
B6 B3 B7 59.9(4) . . ?
C2 B3 H3 122.6 . . ?
B2 B3 H3 120.8 . . ?
B4 B3 H3 120.3 . . ?
B6 B3 H3 121.9 . . ?
B7 B3 H3 123.6 . . ?
C2 B4 C1 56.7(4) . . ?
C2 B4 B3 57.6(4) . . ?
C1 B4 B3 102.5(5) . . ?
C2 B4 B7 104.6(5) . . ?
C1 B4 B7 102.4(5) . . ?
B3 B4 B7 61.1(4) . . ?
C2 B4 B8 104.7(6) . . ?
C1 B4 B8 58.5(4) . . ?
B3 B4 B8 107.1(5) . . ?
B7 B4 B8 58.1(4) . . ?
C2 B4 H4 123.4 . . ?
C1 B4 H4 125.3 . . ?
B3 B4 H4 122.7 . . ?
B7 B4 H4 124.7 . . ?
B8 B4 H4 123.3 . . ?
B2 B5 B1 60.6(5) . . ?
B2 B5 B9 108.4(6) . . ?
B1 B5 B9 61.3(4) . . ?
B2 B5 B6 59.2(5) . . ?
B1 B5 B6 108.1(7) . . ?
B9 B5 B6 106.7(7) . . ?
B2 B5 B10 106.4(7) . . ?
B1 B5 B10 108.3(6) . . ?
B9 B5 B10 59.1(5) . . ?
B6 B5 B10 58.9(5) . . ?
B2 B5 H5 122.8 . . ?
B1 B5 H5 122.2 . . ?
B9 B5 H5 121.9 . . ?
B6 B5 H5 121.5 . . ?
B10 B5 H5 121.3 . . ?
B2 B6 B3 59.3(5) . . ?
B2 B6 B7 107.3(5) . . ?
B3 B6 B7 60.6(5) . . ?
B2 B6 B10 107.4(6) . . ?
B3 B6 B10 107.7(5) . . ?
B7 B6 B10 59.1(5) . . ?
B2 B6 B5 58.4(5) . . ?
B3 B6 B5 106.2(6) . . ?
B7 B6 B5 107.2(6) . . ?
B10 B6 B5 60.9(5) . . ?
B2 B6 H6 121.8 . . ?
B3 B6 H6 123.1 . . ?
B7 B6 H6 123.4 . . ?
B10 B6 H6 121.5 . . ?
B5 B6 H6 121.1 . . ?
B8 B7 B10 61.6(5) . . ?
B8 B7 B4 61.0(4) . . ?
B10 B7 B4 110.5(6) . . ?
B8 B7 B6 109.9(7) . . ?
B10 B7 B6 60.8(5) . . ?
B4 B7 B6 108.6(5) . . ?
B8 B7 B3 107.9(5) . . ?
B10 B7 B3 108.2(6) . . ?
B4 B7 B3 59.2(4) . . ?
B6 B7 B3 59.5(4) . . ?
B8 B7 H7 121.7 . . ?
B10 B7 H7 121.4 . . ?
B4 B7 H7 120.4 . . ?
B6 B7 H7 120.6 . . ?
B3 B7 H7 121.4 . . ?
B7 B8 C1 105.8(5) . . ?
B7 B8 B4 60.9(4) . . ?
C1 B8 B4 60.3(4) . . ?
B7 B8 B10 60.5(5) . . ?
C1 B8 B10 104.0(6) . . ?
B4 B8 B10 109.5(6) . . ?
B7 B8 B9 108.6(6) . . ?
C1 B8 B9 57.7(4) . . ?
B4 B8 B9 109.3(6) . . ?
B10 B8 B9 59.8(5) . . ?
B7 B8 H8 125.8 . . ?
C1 B8 H8 122.1 . . ?
B4 B8 H8 122.3 . . ?
B10 B8 H8 122.3 . . ?
B9 B8 H8 117.4 . . ?
C1 B9 B10 104.5(6) . . ?
C1 B9 B5 102.9(5) . . ?
B10 B9 B5 61.3(5) . . ?
C1 B9 B8 58.7(4) . . ?
B10 B9 B8 59.4(5) . . ?
B5 B9 B8 107.4(6) . . ?
C1 B9 B1 57.5(4) . . ?
B10 B9 B1 107.9(5) . . ?
B5 B9 B1 58.8(4) . . ?
B8 B9 B1 106.6(5) . . ?
C1 B9 H9 123.2 . . ?
B10 B9 H9 123.5 . . ?
B5 B9 H9 124.9 . . ?
B8 B9 H9 121.1 . . ?
B1 B9 H9 121.9 . . ?
B7 B10 B8 57.9(5) . . ?
B7 B10 B9 107.3(6) . . ?
B8 B10 B9 60.7(5) . . ?
B7 B10 B6 60.1(5) . . ?
B8 B10 B6 106.4(6) . . ?
B9 B10 B6 108.1(6) . . ?
B7 B10 B5 107.4(6) . . ?
B8 B10 B5 107.2(6) . . ?
B9 B10 B5 59.6(5) . . ?
B6 B10 B5 60.2(5) . . ?
B7 B10 H10 122.0 . . ?
B8 B10 H10 121.3 . . ?
B9 B10 H10 121.1 . . ?
B6 B10 H10 123.0 . . ?
B5 B10 H10 123.3 . . ?
C4 B11 C3 56.3(3) . . ?
C4 B11 B19 104.2(5) . . ?
C3 B11 B19 58.5(4) . . ?
C4 B11 B15 103.6(5) . . ?
C3 B11 B15 103.8(5) . . ?
B19 B11 B15 60.4(4) . . ?
C4 B11 B12 58.5(4) . . ?
C3 B11 B12 102.7(5) . . ?
B19 B11 B12 106.4(5) . . ?
B15 B11 B12 58.2(4) . . ?
C4 B11 H11 123.0 . . ?
C3 B11 H11 125.3 . . ?
B19 B11 H11 124.0 . . ?
B15 B11 H11 124.8 . . ?
B12 B11 H11 122.7 . . ?
C4 B12 B13 59.9(4) . . ?
C4 B12 B16 106.2(5) . . ?
B13 B12 B16 61.1(4) . . ?
C4 B12 B15 105.4(5) . . ?
B13 B12 B15 109.3(5) . . ?
B16 B12 B15 59.7(4) . . ?
C4 B12 B11 58.5(4) . . ?
B13 B12 B11 109.2(5) . . ?
B16 B12 B11 108.4(5) . . ?
B15 B12 B11 60.4(4) . . ?
C4 B12 H12 122.6 . . ?
B13 B12 H12 119.9 . . ?
B16 B12 H12 123.2 . . ?
B15 B12 H12 123.1 . . ?
B11 B12 H12 120.5 . . ?
C4 B13 B12 60.0(4) . . ?
C4 B13 B14 59.7(4) . . ?
B12 B13 B14 108.4(5) . . ?
C4 B13 B16 105.3(5) . . ?
B12 B13 B16 59.8(4) . . ?
B14 B13 B16 105.2(5) . . ?
C4 B13 B17 104.5(5) . . ?
B12 B13 B17 107.5(5) . . ?
B14 B13 B17 57.4(4) . . ?
B16 B13 B17 59.3(4) . . ?
C4 B13 H13 123.4 . . ?
B12 B13 H13 121.0 . . ?
B14 B13 H13 122.6 . . ?
B16 B13 H13 123.4 . . ?
B17 B13 H13 123.5 . . ?
B17 B14 C3 107.8(5) . . ?
B17 B14 B18 62.2(4) . . ?
C3 B14 B18 59.1(4) . . ?
B17 B14 C4 107.9(5) . . ?
C3 B14 C4 56.8(4) . . ?
B18 B14 C4 105.8(5) . . ?
B17 B14 B13 62.0(4) . . ?
C3 B14 B13 106.0(5) . . ?
B18 B14 B13 111.2(6) . . ?
C4 B14 B13 59.4(4) . . ?
B17 B14 H14 122.7 . . ?
C3 B14 H14 122.3 . . ?
B18 B14 H14 122.0 . . ?
C4 B14 H14 121.5 . . ?
B13 B14 H14 120.6 . . ?
B16 B15 B12 60.0(5) . . ?
B16 B15 B20 59.5(5) . . ?
B12 B15 B20 107.9(6) . . ?
B16 B15 B11 109.4(6) . . ?
B12 B15 B11 61.4(4) . . ?
B20 B15 B11 108.9(5) . . ?
B16 B15 B19 108.0(6) . . ?
B12 B15 B19 108.3(5) . . ?
B20 B15 B19 60.6(4) . . ?
B11 B15 B19 59.6(4) . . ?
B16 B15 H15 122.4 . . ?
B12 B15 H15 121.5 . . ?
B20 B15 H15 122.0 . . ?
B11 B15 H15 119.9 . . ?
B19 B15 H15 121.3 . . ?
B15 B16 B12 60.3(4) . . ?
B15 B16 B20 61.4(4) . . ?
B12 B16 B20 109.7(5) . . ?
B15 B16 B17 109.0(5) . . ?
B12 B16 B17 108.0(5) . . ?
B20 B16 B17 60.4(5) . . ?
B15 B16 B13 108.2(5) . . ?
B12 B16 B13 59.1(4) . . ?
B20 B16 B13 109.5(5) . . ?
B17 B16 B13 60.6(4) . . ?
B15 B16 H16 120.4 . . ?
B12 B16 H16 120.7 . . ?
B20 B16 H16 120.8 . . ?
B17 B16 H16 122.5 . . ?
B13 B16 H16 121.6 . . ?
B14 B17 B16 108.3(5) . . ?
B14 B17 B20 108.8(5) . . ?
B16 B17 B20 59.6(4) . . ?
B14 B17 B18 59.6(4) . . ?
B16 B17 B18 107.7(5) . . ?
B20 B17 B18 60.7(4) . . ?
B14 B17 B13 60.6(4) . . ?
B16 B17 B13 60.0(4) . . ?
B20 B17 B13 108.4(5) . . ?
B18 B17 B13 108.0(4) . . ?
B14 B17 H17 121.5 . . ?
B16 B17 H17 122.2 . . ?
B20 B17 H17 120.7 . . ?
B18 B17 H17 121.4 . . ?
B13 B17 H17 122.1 . . ?
C3 B18 B14 60.0(4) . . ?
C3 B18 B19 59.8(4) . . ?
B14 B18 B19 109.2(5) . . ?
C3 B18 B17 105.3(5) . . ?
B14 B18 B17 58.2(4) . . ?
B19 B18 B17 108.7(5) . . ?
C3 B18 B20 106.7(5) . . ?
B14 B18 B20 106.7(5) . . ?
B19 B18 B20 61.2(4) . . ?
B17 B18 B20 59.5(4) . . ?
C3 B18 H18 122.1 . . ?
B14 B18 H18 123.1 . . ?
B19 B18 H18 118.5 . . ?
B17 B18 H18 124.7 . . ?
B20 B18 H18 122.1 . . ?
C3 B19 B18 58.0(4) . . ?
C3 B19 B11 59.4(4) . . ?
B18 B19 B11 108.1(5) . . ?
C3 B19 B15 104.2(5) . . ?
B18 B19 B15 106.6(5) . . ?
B11 B19 B15 60.0(4) . . ?
C3 B19 B20 104.3(5) . . ?
B18 B19 B20 59.9(4) . . ?
B11 B19 B20 108.1(5) . . ?
B15 B19 B20 59.2(4) . . ?
C3 B19 H19 123.7 . . ?
B18 B19 H19 121.7 . . ?
B11 B19 H19 120.5 . . ?
B15 B19 H19 124.1 . . ?
B20 B19 H19 123.5 . . ?
B16 B20 B17 60.0(4) . . ?
B16 B20 B15 59.0(4) . . ?
B17 B20 B15 106.9(6) . . ?
B16 B20 B18 107.3(6) . . ?
B17 B20 B18 59.8(4) . . ?
B15 B20 B18 106.6(5) . . ?
B16 B20 B19 107.4(5) . . ?
B17 B20 B19 107.1(5) . . ?
B15 B20 B19 60.3(4) . . ?
B18 B20 B19 58.8(4) . . ?
B16 B20 H20 122.7 . . ?
B17 B20 H20 123.1 . . ?
B15 B20 H20 121.9 . . ?
B18 B20 H20 122.5 . . ?
B19 B20 H20 121.2 . . ?
C5 B21 C6 58.0(4) . . ?
C5 B21 B29 58.1(4) . . ?
C6 B21 B29 104.1(5) . . ?
C5 B21 B25 104.0(5) . . ?
C6 B21 B25 102.0(5) . . ?
B29 B21 B25 60.5(4) . . ?
C5 B21 B22 103.5(5) . . ?
C6 B21 B22 57.0(4) . . ?
B29 B21 B22 106.2(5) . . ?
B25 B21 B22 57.8(4) . . ?
C5 B21 H21 126.4 . . ?
C6 B21 H21 124.2 . . ?
B29 B21 H21 124.7 . . ?
B25 B21 H21 123.6 . . ?
B22 B21 H21 121.2 . . ?
C6 B22 B25 105.5(5) . . ?
C6 B22 B26 104.5(5) . . ?
B25 B22 B26 58.1(5) . . ?
C6 B22 B23 58.9(4) . . ?
B25 B22 B23 109.8(6) . . ?
B26 B22 B23 62.0(5) . . ?
C6 B22 B21 59.1(4) . . ?
B25 B22 B21 60.3(4) . . ?
B26 B22 B21 106.2(6) . . ?
B23 B22 B21 109.3(5) . . ?
C6 B22 H22 123.5 . . ?
B25 B22 H22 122.9 . . ?
B26 B22 H22 124.3 . . ?
B23 B22 H22 119.2 . . ?
B21 B22 H22 121.4 . . ?
C6 B23 B22 58.7(4) . . ?
C6 B23 B26 101.9(6) . . ?
B22 B23 B26 58.7(5) . . ?
C6 B23 B27 102.7(6) . . ?
B22 B23 B27 107.9(6) . . ?
B26 B23 B27 60.3(5) . . ?
C6 B23 B24 58.4(4) . . ?
B22 B23 B24 106.8(5) . . ?
B26 B23 B24 103.9(6) . . ?
B27 B23 B24 57.0(4) . . ?
C6 B23 H23 124.8 . . ?
B22 B23 H23 121.9 . . ?
B26 B23 H23 125.7 . . ?
B27 B23 H23 123.2 . . ?
B24 B23 H23 122.6 . . ?
C5 B24 C6 58.4(4) . . ?
C5 B24 B28 58.4(4) . . ?
C6 B24 B28 104.9(5) . . ?
C5 B24 B27 105.4(6) . . ?
C6 B24 B27 105.0(5) . . ?
B28 B24 B27 60.0(5) . . ?
C5 B24 B23 104.5(5) . . ?
C6 B24 B23 56.7(4) . . ?
B28 B24 B23 108.2(5) . . ?
B27 B24 B23 61.5(4) . . ?
C5 B24 H24 124.9 . . ?
C6 B24 H24 122.9 . . ?
B28 B24 H24 124.5 . . ?
B27 B24 H24 122.7 . . ?
B23 B24 H24 120.4 . . ?
B26 B25 B22 61.1(5) . . ?
B26 B25 B21 109.8(6) . . ?
B22 B25 B21 61.9(4) . . ?
B26 B25 B29 106.5(6) . . ?
B22 B25 B29 108.7(5) . . ?
B21 B25 B29 59.6(4) . . ?
B26 B25 B30 58.6(5) . . ?
B22 B25 B30 108.1(5) . . ?
B21 B25 B30 107.6(5) . . ?
B29 B25 B30 59.1(5) . . ?
B26 B25 H25 121.8 . . ?
B22 B25 H25 122.1 . . ?
B21 B25 H25 121.6 . . ?
B29 B25 H25 121.5 . . ?
B30 B25 H25 121.1 . . ?
B25 B26 B30 63.7(6) . . ?
B25 B26 B22 60.8(5) . . ?
B30 B26 B22 111.8(7) . . ?
B25 B26 B23 109.8(6) . . ?
B30 B26 B23 110.9(6) . . ?
B22 B26 B23 59.3(5) . . ?
B25 B26 B27 111.6(7) . . ?
B30 B26 B27 60.8(5) . . ?
B22 B26 B27 108.8(6) . . ?
B23 B26 B27 60.8(5) . . ?
B25 B26 H26 120.0 . . ?
B30 B26 H26 120.2 . . ?
B22 B26 H26 120.2 . . ?
B23 B26 H26 119.7 . . ?
B27 B26 H26 120.8 . . ?
B28 B27 B24 59.6(5) . . ?
B28 B27 B30 60.1(5) . . ?
B24 B27 B30 107.5(6) . . ?
B28 B27 B26 104.0(6) . . ?
B24 B27 B26 106.4(6) . . ?
B30 B27 B26 56.4(5) . . ?
B28 B27 B23 108.0(6) . . ?
B24 B27 B23 61.6(4) . . ?
B30 B27 B23 105.6(6) . . ?
B26 B27 B23 58.9(4) . . ?
B28 B27 H27 122.0 . . ?
B24 B27 H27 122.1 . . ?
B30 B27 H27 122.0 . . ?
B26 B27 H27 124.7 . . ?
B23 B27 H27 122.7 . . ?
C5 B28 B24 59.6(4) . . ?
C5 B28 B27 106.7(6) . . ?
B24 B28 B27 60.4(5) . . ?
C5 B28 B29 59.0(4) . . ?
B24 B28 B29 109.3(5) . . ?
B27 B28 B29 110.1(6) . . ?
C5 B28 B30 105.4(5) . . ?
B24 B28 B30 109.1(5) . . ?
B27 B28 B30 61.3(5) . . ?
B29 B28 B30 60.0(5) . . ?
C5 B28 H28 121.6 . . ?
B24 B28 H28 121.3 . . ?
B27 B28 H28 123.6 . . ?
B29 B28 H28 118.7 . . ?
B30 B28 H28 123.0 . . ?
C5 B29 B28 57.9(4) . . ?
C5 B29 B30 104.6(6) . . ?
B28 B29 B30 60.2(5) . . ?
C5 B29 B21 59.1(4) . . ?
B28 B29 B21 108.0(6) . . ?
B30 B29 B21 109.0(6) . . ?
C5 B29 B25 104.3(6) . . ?
B28 B29 B25 107.8(6) . . ?
B30 B29 B25 60.5(4) . . ?
B21 B29 B25 59.9(4) . . ?
C5 B29 H29 123.0 . . ?
B28 B29 H29 121.9 . . ?
B30 B29 H29 124.1 . . ?
B21 B29 H29 119.5 . . ?
B25 B29 H29 123.8 . . ?
B26 B30 B29 106.8(6) . . ?
B26 B30 B28 107.9(6) . . ?
B29 B30 B28 59.8(5) . . ?
B26 B30 B27 62.8(5) . . ?
B29 B30 B27 107.7(6) . . ?
B28 B30 B27 58.6(5) . . ?
B26 B30 B25 57.7(5) . . ?
B29 B30 B25 60.4(4) . . ?
B28 B30 B25 107.4(5) . . ?
B27 B30 B25 108.5(5) . . ?
B26 B30 H30 123.1 . . ?
B29 B30 H30 120.9 . . ?
B28 B30 H30 121.5 . . ?
B27 B30 H30 121.5 . . ?
B25 B30 H30 122.4 . . ?
C7 B31 C8 58.4(4) . . ?
C7 B31 B39 57.4(4) . . ?
C8 B31 B39 103.3(5) . . ?
C7 B31 B35 101.5(5) . . ?
C8 B31 B35 101.6(5) . . ?
B39 B31 B35 57.8(4) . . ?
C7 B31 B32 104.3(5) . . ?
C8 B31 B32 58.4(4) . . ?
B39 B31 B32 104.4(5) . . ?
B35 B31 B32 57.5(4) . . ?
C7 B31 H31 126.5 . . ?
C8 B31 H31 125.1 . . ?
B39 B31 H31 124.8 . . ?
B35 B31 H31 124.5 . . ?
B32 B31 H31 121.9 . . ?
C8 B32 B35 104.4(5) . . ?
C8 B32 B36 105.5(5) . . ?
B35 B32 B36 60.3(5) . . ?
C8 B32 B33 58.4(4) . . ?
B35 B32 B33 107.4(5) . . ?
B36 B32 B33 60.2(4) . . ?
C8 B32 B31 58.4(4) . . ?
B35 B32 B31 61.1(4) . . ?
B36 B32 B31 110.3(5) . . ?
B33 B32 B31 108.1(5) . . ?
C8 B32 H32 122.5 . . ?
B35 B32 H32 124.0 . . ?
B36 B32 H32 123.7 . . ?
B33 B32 H32 122.0 . . ?
B31 B32 H32 118.7 . . ?
C8 B33 B34 59.2(4) . . ?
C8 B33 B32 59.9(4) . . ?
B34 B33 B32 108.8(5) . . ?
C8 B33 B36 106.2(5) . . ?
B34 B33 B36 108.5(6) . . ?
B32 B33 B36 59.6(4) . . ?
C8 B33 B37 106.2(5) . . ?
B34 B33 B37 60.1(4) . . ?
B32 B33 B37 108.5(5) . . ?
B36 B33 B37 60.5(5) . . ?
C8 B33 H33 122.6 . . ?
B34 B33 H33 121.1 . . ?
B32 B33 H33 120.8 . . ?
B36 B33 H33 122.6 . . ?
B37 B33 H33 122.6 . . ?
C8 B34 C7 57.8(4) . . ?
C8 B34 B33 58.8(4) . . ?
C7 B34 B33 104.9(5) . . ?
C8 B34 B38 105.9(5) . . ?
C7 B34 B38 59.1(4) . . ?
B33 B34 B38 108.0(5) . . ?
C8 B34 B37 106.6(5) . . ?
C7 B34 B37 105.5(5) . . ?
B33 B34 B37 61.1(4) . . ?
B38 B34 B37 59.5(4) . . ?
C8 B34 H34 122.5 . . ?
C7 B34 H34 124.3 . . ?
B33 B34 H34 121.3 . . ?
B38 B34 H34 123.2 . . ?
B37 B34 H34 122.6 . . ?
B32 B35 B40 110.0(5) . . ?
B32 B35 B39 110.0(5) . . ?
B40 B35 B39 61.1(5) . . ?
B32 B35 B36 60.1(5) . . ?
B40 B35 B36 61.3(5) . . ?
B39 B35 B36 110.2(5) . . ?
B32 B35 B31 61.3(4) . . ?
B40 B35 B31 110.9(5) . . ?
B39 B35 B31 60.9(4) . . ?
B36 B35 B31 110.3(5) . . ?
B32 B35 H35 119.8 . . ?
B40 B35 H35 120.8 . . ?
B39 B35 H35 121.3 . . ?
B36 B35 H35 120.2 . . ?
B31 B35 H35 119.8 . . ?
B32 B36 B35 59.6(4) . . ?
B32 B36 B33 60.2(4) . . ?
B35 B36 B33 106.8(5) . . ?
B32 B36 B40 107.9(5) . . ?
B35 B36 B40 59.1(5) . . ?
B33 B36 B40 107.9(5) . . ?
B32 B36 B37 109.1(5) . . ?
B35 B36 B37 107.0(6) . . ?
B33 B36 B37 60.7(5) . . ?
B40 B36 B37 59.8(4) . . ?
B32 B36 H36 120.8 . . ?
B35 B36 H36 122.5 . . ?
B33 B36 H36 122.0 . . ?
B40 B36 H36 122.1 . . ?
B37 B36 H36 121.9 . . ?
B38 B37 B34 60.3(4) . . ?
B38 B37 B40 59.7(4) . . ?
B34 B37 B40 107.1(5) . . ?
B38 B37 B36 107.3(5) . . ?
B34 B37 B36 106.1(5) . . ?
B40 B37 B36 59.8(5) . . ?
B38 B37 B33 106.9(5) . . ?
B34 B37 B33 58.9(4) . . ?
B40 B37 B33 106.3(5) . . ?
B36 B37 B33 58.7(5) . . ?
B38 B37 H37 122.2 . . ?
B34 B37 H37 122.1 . . ?
B40 B37 H37 122.8 . . ?
B36 B37 H37 122.6 . . ?
B33 B37 H37 122.5 . . ?
C7 B38 B37 106.6(6) . . ?
C7 B38 B40 104.4(5) . . ?
B37 B38 B40 60.7(4) . . ?
C7 B38 B34 59.8(4) . . ?
B37 B38 B34 60.3(4) . . ?
B40 B38 B34 108.0(6) . . ?
C7 B38 B39 57.1(4) . . ?
B37 B38 B39 108.8(6) . . ?
B40 B38 B39 60.0(4) . . ?
B34 B38 B39 107.1(5) . . ?
C7 B38 H38 122.0 . . ?
B37 B38 H38 124.3 . . ?
B40 B38 H38 122.9 . . ?
B34 B38 H38 122.9 . . ?
B39 B38 H38 119.3 . . ?
C7 B39 B35 105.0(5) . . ?
C7 B39 B40 106.5(5) . . ?
B35 B39 B40 59.5(4) . . ?
C7 B39 B38 60.3(4) . . ?
B35 B39 B38 106.7(5) . . ?
B40 B39 B38 59.6(4) . . ?
C7 B39 B31 58.3(3) . . ?
B35 B39 B31 61.3(4) . . ?
B40 B39 B31 109.8(6) . . ?
B38 B39 B31 109.0(5) . . ?
C7 B39 H39 122.4 . . ?
B35 B39 H39 123.5 . . ?
B40 B39 H39 123.4 . . ?
B38 B39 H39 122.1 . . ?
B31 B39 H39 118.9 . . ?
B35 B40 B38 107.4(5) . . ?
B35 B40 B39 59.5(4) . . ?
B38 B40 B39 60.4(4) . . ?
B35 B40 B36 59.6(5) . . ?
B38 B40 B36 107.6(5) . . ?
B39 B40 B36 107.6(5) . . ?
B35 B40 B37 107.8(6) . . ?
B38 B40 B37 59.6(4) . . ?
B39 B40 B37 108.2(4) . . ?
B36 B40 B37 60.3(5) . . ?
B35 B40 H40 122.1 . . ?
B38 B40 H40 122.5 . . ?
B39 B40 H40 122.3 . . ?
B36 B40 H40 121.2 . . ?
B37 B40 H40 121.3 . . ?
C2 C1 B1 61.7(4) . . ?
C2 C1 B9 113.2(4) . . ?
B1 C1 B9 64.8(4) . . ?
C2 C1 B8 110.4(5) . . ?
B1 C1 B8 116.6(5) . . ?
B9 C1 B8 63.7(5) . . ?
C2 C1 B4 61.2(4) . . ?
B1 C1 B4 115.1(5) . . ?
B9 C1 B4 115.1(5) . . ?
B8 C1 B4 61.2(4) . . ?
C2 C1 S1 117.4(3) . . ?
B1 C1 S1 119.8(4) . . ?
B9 C1 S1 122.5(4) . . ?
B8 C1 S1 117.9(4) . . ?
B4 C1 S1 112.1(4) . . ?
C1 C2 B3 110.0(4) . . ?
C1 C2 B2 108.7(5) . . ?
B3 C2 B2 62.0(5) . . ?
C1 C2 B1 60.4(4) . . ?
B3 C2 B1 114.3(5) . . ?
B2 C2 B1 62.5(4) . . ?
C1 C2 B4 62.1(4) . . ?
B3 C2 B4 61.8(4) . . ?
B2 C2 B4 112.9(5) . . ?
B1 C2 B4 114.7(5) . . ?
C1 C2 S2 118.8(4) . . ?
B3 C2 S2 121.8(4) . . ?
B2 C2 S2 122.6(4) . . ?
B1 C2 S2 116.2(5) . . ?
B4 C2 S2 116.7(4) . . ?
C4 C3 B18 111.9(4) . . ?
C4 C3 B14 62.5(4) . . ?
B18 C3 B14 60.9(4) . . ?
C4 C3 B19 111.3(4) . . ?
B18 C3 B19 62.2(4) . . ?
B14 C3 B19 111.9(5) . . ?
C4 C3 B11 61.6(4) . . ?
B18 C3 B11 113.6(5) . . ?
B14 C3 B11 113.6(5) . . ?
B19 C3 B11 62.1(4) . . ?
C4 C3 S3 115.6(4) . . ?
B18 C3 S3 121.5(4) . . ?
B14 C3 S3 116.4(4) . . ?
B19 C3 S3 123.6(4) . . ?
B11 C3 S3 118.0(4) . . ?
C3 C4 B13 110.4(5) . . ?
C3 C4 B11 62.2(4) . . ?
B13 C4 B11 113.2(5) . . ?
C3 C4 B12 110.8(5) . . ?
B13 C4 B12 60.1(4) . . ?
B11 C4 B12 63.0(4) . . ?
C3 C4 B14 60.8(4) . . ?
B13 C4 B14 60.9(4) . . ?
B11 C4 B14 112.7(5) . . ?
B12 C4 B14 109.4(5) . . ?
C3 C4 S4 114.9(4) . . ?
B13 C4 S4 118.5(4) . . ?
B11 C4 S4 123.7(4) . . ?
B12 C4 S4 129.6(4) . . ?
B14 C4 S4 110.6(4) . . ?
C6 C5 B28 110.4(5) . . ?
C6 C5 B24 61.7(4) . . ?
B28 C5 B24 62.1(5) . . ?
C6 C5 B29 110.5(5) . . ?
B28 C5 B29 63.1(5) . . ?
B24 C5 B29 114.7(5) . . ?
C6 C5 B21 61.5(4) . . ?
B28 C5 B21 115.3(5) . . ?
B24 C5 B21 115.6(5) . . ?
B29 C5 B21 62.8(4) . . ?
C6 C5 S5 117.2(4) . . ?
B28 C5 S5 125.6(4) . . ?
B24 C5 S5 121.5(4) . . ?
B29 C5 S5 118.1(5) . . ?
B21 C5 S5 109.6(4) . . ?
C5 C6 B22 110.9(5) . . ?
C5 C6 B23 112.2(5) . . ?
B22 C6 B23 62.4(4) . . ?
C5 C6 B24 59.9(4) . . ?
B22 C6 B24 115.1(5) . . ?
B23 C6 B24 64.9(4) . . ?
C5 C6 B21 60.5(4) . . ?
B22 C6 B21 63.9(4) . . ?
B23 C6 B21 116.2(5) . . ?
B24 C6 B21 113.2(5) . . ?
C5 C6 S6 116.4(4) . . ?
B22 C6 S6 117.3(4) . . ?
B23 C6 S6 125.6(5) . . ?
B24 C6 S6 123.3(4) . . ?
B21 C6 S6 108.1(4) . . ?
C8 C7 B39 111.1(5) . . ?
C8 C7 B31 61.6(4) . . ?
B39 C7 B31 64.3(4) . . ?
C8 C7 B38 109.1(5) . . ?
B39 C7 B38 62.5(4) . . ?
B31 C7 B38 115.7(5) . . ?
C8 C7 B34 59.8(4) . . ?
B39 C7 B34 112.6(4) . . ?
B31 C7 B34 113.4(5) . . ?
B38 C7 B34 61.1(4) . . ?
C8 C7 S7 119.0(4) . . ?
B39 C7 S7 123.5(4) . . ?
B31 C7 S7 120.1(4) . . ?
B38 C7 S7 118.2(4) . . ?
B34 C7 S7 114.0(4) . . ?
C7 C8 B33 111.1(5) . . ?
C7 C8 B34 62.5(4) . . ?
B33 C8 B34 62.0(4) . . ?
C7 C8 B32 109.4(5) . . ?
B33 C8 B32 61.7(4) . . ?
B34 C8 B32 112.6(5) . . ?
C7 C8 B31 60.0(4) . . ?
B33 C8 B31 114.9(5) . . ?
B34 C8 B31 114.4(5) . . ?
B32 C8 B31 63.3(4) . . ?
C7 C8 S8 120.0(5) . . ?
B33 C8 S8 118.6(4) . . ?
B34 C8 S8 115.4(4) . . ?
B32 C8 S8 122.3(5) . . ?
B31 C8 S8 118.8(4) . . ?
C10 C9 S1 121.8(6) . . ?
C10 C9 H9A 119.1 . . ?
S1 C9 H9A 119.1 . . ?
C9 C10 C11 123.2(6) . . ?
C9 C10 S9 121.2(5) . . ?
C11 C10 S9 115.5(5) . . ?
C15 C11 C12 106.7(7) . . ?
C15 C11 C10 128.6(7) . . ?
C12 C11 C10 124.6(7) . . ?
C15 C11 Fe1 68.3(4) . . ?
C12 C11 Fe1 69.5(4) . . ?
C10 C11 Fe1 125.6(4) . . ?
C13 C12 C11 108.1(7) . . ?
C13 C12 Fe1 70.2(5) . . ?
C11 C12 Fe1 69.3(4) . . ?
C13 C12 H12A 125.9 . . ?
C11 C12 H12A 125.9 . . ?
Fe1 C12 H12A 125.9 . . ?
C12 C13 C14 109.7(7) . . ?
C12 C13 Fe1 71.3(5) . . ?
C14 C13 Fe1 69.9(4) . . ?
C12 C13 H13A 125.2 . . ?
C14 C13 H13A 125.2 . . ?
Fe1 C13 H13A 125.2 . . ?
C15 C14 C13 105.7(7) . . ?
C15 C14 Fe1 68.3(5) . . ?
C13 C14 Fe1 68.5(4) . . ?
C15 C14 H14A 127.1 . . ?
C13 C14 H14A 127.1 . . ?
Fe1 C14 H14A 127.1 . . ?
C14 C15 C11 109.7(8) . . ?
C14 C15 Fe1 71.8(5) . . ?
C11 C15 Fe1 71.2(4) . . ?
C14 C15 H15A 125.1 . . ?
C11 C15 H15A 125.1 . . ?
Fe1 C15 H15A 125.1 . . ?
C17 C16 C20 108.6(7) . . ?
C17 C16 Fe1 70.0(4) . . ?
C20 C16 Fe1 70.0(5) . . ?
C17 C16 H16A 125.7 . . ?
C20 C16 H16A 125.7 . . ?
Fe1 C16 H16A 125.7 . . ?
C16 C17 C18 108.4(7) . . ?
C16 C17 Fe1 70.3(4) . . ?
C18 C17 Fe1 70.5(4) . . ?
C16 C17 H17A 125.8 . . ?
C18 C17 H17A 125.8 . . ?
Fe1 C17 H17A 125.8 . . ?
C17 C18 C19 109.7(7) . . ?
C17 C18 Fe1 69.7(4) . . ?
C19 C18 Fe1 70.2(5) . . ?
C17 C18 H18A 125.2 . . ?
C19 C18 H18A 125.2 . . ?
Fe1 C18 H18A 125.2 . . ?
C18 C19 C20 104.5(7) . . ?
C18 C19 Fe1 68.9(4) . . ?
C20 C19 Fe1 68.8(5) . . ?
C18 C19 H19A 127.7 . . ?
C20 C19 H19A 127.7 . . ?
Fe1 C19 H19A 127.7 . . ?
C16 C20 C19 108.8(8) . . ?
C16 C20 Fe1 69.8(5) . . ?
C19 C20 Fe1 70.3(5) . . ?
C16 C20 H20A 125.6 . . ?
C19 C20 H20A 125.6 . . ?
Fe1 C20 H20A 125.6 . . ?
C26 C21 C22 119.8(6) . . ?
C26 C21 C27 121.9(6) . . ?
C22 C21 C27 118.3(6) . . ?
C26 C21 Ru2 70.7(4) . . ?
C22 C21 Ru2 69.8(4) . . ?
C27 C21 Ru2 130.5(5) . . ?
C21 C22 C23 119.9(6) . . ?
C21 C22 Ru2 73.3(4) . . ?
C23 C22 Ru2 71.7(4) . . ?
C21 C22 H22A 119.8 . . ?
C23 C22 H22A 119.8 . . ?
Ru2 C22 H22A 119.8 . . ?
C24 C23 C22 119.9(6) . . ?
C24 C23 Ru2 76.4(4) . . ?
C22 C23 Ru2 70.0(4) . . ?
C24 C23 H23A 119.9 . . ?
C22 C23 H23A 119.9 . . ?
Ru2 C23 H23A 119.9 . . ?
C23 C24 C25 117.8(6) . . ?
C23 C24 C28 122.5(6) . . ?
C25 C24 C28 119.6(7) . . ?
C23 C24 Ru2 68.1(4) . . ?
C25 C24 Ru2 70.1(4) . . ?
C28 C24 Ru2 136.8(5) . . ?
C26 C25 C24 121.7(7) . . ?
C26 C25 Ru2 69.0(4) . . ?
C24 C25 Ru2 74.1(4) . . ?
C26 C25 H25A 118.5 . . ?
C24 C25 H25A 118.5 . . ?
Ru2 C25 H25A 118.5 . . ?
C21 C26 C25 120.2(6) . . ?
C21 C26 Ru2 73.8(4) . . ?
C25 C26 Ru2 74.3(4) . . ?
C21 C26 H26A 119.8 . . ?
C25 C26 H26A 119.8 . . ?
Ru2 C26 H26A 119.8 . . ?
C21 C27 H27A 109.5 . . ?
C21 C27 H27B 109.5 . . ?
H27A C27 H27B 109.5 . . ?
C21 C27 H27C 109.5 . . ?
H27A C27 H27C 109.5 . . ?
H27B C27 H27C 109.5 . . ?
C29 C28 C24 107.7(6) . . ?
C29 C28 C30 111.6(6) . . ?
C24 C28 C30 114.6(7) . . ?
C29 C28 H28A 107.5 . . ?
C24 C28 H28A 107.5 . . ?
C30 C28 H28A 107.5 . . ?
C28 C29 H29A 109.5 . . ?
C28 C29 H29B 109.5 . . ?
H29A C29 H29B 109.5 . . ?
C28 C29 H29C 109.5 . . ?
H29A C29 H29C 109.5 . . ?
H29B C29 H29C 109.5 . . ?
C28 C30 H30A 109.5 . . ?
C28 C30 H30B 109.5 . . ?
H30A C30 H30B 109.5 . . ?
C28 C30 H30C 109.5 . . ?
H30A C30 H30C 109.5 . . ?
H30B C30 H30C 109.5 . . ?
C36 C31 C32 116.0(7) . . ?
C36 C31 C37 122.0(7) . . ?
C32 C31 C37 122.0(7) . . ?
C36 C31 Ru4 71.6(4) . . ?
C32 C31 Ru4 68.3(4) . . ?
C37 C31 Ru4 131.7(5) . . ?
C33 C32 C31 120.4(7) . . ?
C33 C32 Ru4 72.0(4) . . ?
C31 C32 Ru4 74.1(4) . . ?
C33 C32 H32A 119.6 . . ?
C31 C32 H32A 119.6 . . ?
Ru4 C32 H32A 119.6 . . ?
C34 C33 C32 122.6(7) . . ?
C34 C33 Ru4 74.7(5) . . ?
C32 C33 Ru4 70.7(4) . . ?
C34 C33 H33A 118.3 . . ?
C32 C33 H33A 118.3 . . ?
Ru4 C33 H33A 118.3 . . ?
C33 C34 C35 116.7(7) . . ?
C33 C34 C38 129.3(7) . . ?
C35 C34 C38 114.0(7) . . ?
C33 C34 Ru4 70.8(4) . . ?
C35 C34 Ru4 69.0(4) . . ?
C38 C34 Ru4 132.1(5) . . ?
C34 C35 C36 123.0(7) . . ?
C34 C35 Ru4 74.7(4) . . ?
C36 C35 Ru4 74.1(4) . . ?
C34 C35 H35A 118.3 . . ?
C36 C35 H35A 118.3 . . ?
Ru4 C35 H35A 118.3 . . ?
C31 C36 C35 121.1(7) . . ?
C31 C36 Ru4 73.5(4) . . ?
C35 C36 Ru4 69.3(4) . . ?
C31 C36 H36A 118.7 . . ?
C35 C36 H36A 118.7 . . ?
Ru4 C36 H36A 118.7 . . ?
C31 C37 H37A 109.5 . . ?
C31 C37 H37B 109.5 . . ?
H37A C37 H37B 109.5 . . ?
C31 C37 H37C 109.5 . . ?
H37A C37 H37C 109.5 . . ?
H37B C37 H37C 109.5 . . ?
C34 C38 C39 107.6(6) . . ?
C34 C38 C40 113.0(7) . . ?
C39 C38 C40 103.0(7) . . ?
C34 C38 H38A 111.0 . . ?
C39 C38 H38A 111.0 . . ?
C40 C38 H38A 111.0 . . ?
C38 C39 H39A 109.5 . . ?
C38 C39 H39B 109.5 . . ?
H39A C39 H39B 109.5 . . ?
C38 C39 H39C 109.5 . . ?
H39A C39 H39C 109.5 . . ?
H39B C39 H39C 109.5 . . ?
C38 C40 H40A 109.5 . . ?
C38 C40 H40B 109.5 . . ?
H40A C40 H40B 109.5 . . ?
C38 C40 H40C 109.5 . . ?
H40A C40 H40C 109.5 . . ?
H40B C40 H40C 109.5 . . ?
C15 Fe1 C13 68.1(4) . . ?
C15 Fe1 C11 40.5(3) . . ?
C13 Fe1 C11 67.1(3) . . ?
C15 Fe1 C17 149.8(3) . . ?
C13 Fe1 C17 127.8(3) . . ?
C11 Fe1 C17 116.1(3) . . ?
C15 Fe1 C12 68.4(3) . . ?
C13 Fe1 C12 38.5(3) . . ?
C11 Fe1 C12 41.2(3) . . ?
C17 Fe1 C12 107.0(3) . . ?
C15 Fe1 C16 118.9(3) . . ?
C13 Fe1 C16 165.3(3) . . ?
C11 Fe1 C16 108.9(3) . . ?
C17 Fe1 C16 39.8(3) . . ?
C12 Fe1 C16 129.3(3) . . ?
C15 Fe1 C14 39.9(3) . . ?
C13 Fe1 C14 41.6(4) . . ?
C11 Fe1 C14 67.7(3) . . ?
C17 Fe1 C14 168.0(3) . . ?
C12 Fe1 C14 67.8(3) . . ?
C16 Fe1 C14 151.7(4) . . ?
C15 Fe1 C20 110.9(4) . . ?
C13 Fe1 C20 152.7(3) . . ?
C11 Fe1 C20 131.0(3) . . ?
C17 Fe1 C20 67.5(3) . . ?
C12 Fe1 C20 168.6(3) . . ?
C16 Fe1 C20 40.2(3) . . ?
C14 Fe1 C20 119.5(4) . . ?
C15 Fe1 C18 170.0(3) . . ?
C13 Fe1 C18 108.5(3) . . ?
C11 Fe1 C18 148.0(3) . . ?
C17 Fe1 C18 39.8(3) . . ?
C12 Fe1 C18 115.2(3) . . ?
C16 Fe1 C18 66.8(3) . . ?
C14 Fe1 C18 131.4(3) . . ?
C20 Fe1 C18 67.5(3) . . ?
C15 Fe1 C19 131.4(4) . . ?
C13 Fe1 C19 117.8(3) . . ?
C11 Fe1 C19 170.0(3) . . ?
C17 Fe1 C19 68.6(3) . . ?
C12 Fe1 C19 147.9(3) . . ?
C16 Fe1 C19 68.5(3) . . ?
C14 Fe1 C19 109.6(3) . . ?
C20 Fe1 C19 41.0(3) . . ?
C18 Fe1 C19 40.9(3) . . ?
H1D O1 H1A 109.5 . . ?
H2A O2 H2B 109.5 . . ?
H3C O3 H3D 107.9 . . ?
O5 O4 H4A 113.2 . . ?
O5 O4 H4B 110.4 . . ?
H4A O4 H4B 109.9 . . ?
O4 O5 H5A 110.5 . . ?
O4 O5 H5B 110.3 . . ?
H5A O5 H5B 109.5 . . ?
H6D O6 H6C 109.5 . . ?
H7A O7 H7C 109.5 . . ?
H8D O8 H8A 109.5 . . ?
H9C O9 H9D 109.5 . . ?
S12 Ru1 S9 97.52(6) . . ?
S12 Ru1 S1 89.99(7) . . ?
S9 Ru1 S1 85.55(6) . . ?
S12 Ru1 S2 167.62(6) . . ?
S9 Ru1 S2 94.82(6) . . ?
S1 Ru1 S2 89.99(6) . . ?
S12 Ru1 S10 84.90(6) . . ?
S9 Ru1 S10 170.58(6) . . ?
S1 Ru1 S10 103.59(6) . . ?
S2 Ru1 S10 83.07(6) . . ?
S12 Ru1 S3 102.98(6) . . ?
S9 Ru1 S3 91.30(6) . . ?
S1 Ru1 S3 166.96(6) . . ?
S2 Ru1 S3 77.65(6) . . ?
S10 Ru1 S3 79.29(6) . . ?
C22 Ru2 C26 65.9(3) . . ?
C22 Ru2 C23 38.3(2) . . ?
C26 Ru2 C23 78.7(2) . . ?
C22 Ru2 C21 36.9(2) . . ?
C26 Ru2 C21 35.6(3) . . ?
C23 Ru2 C21 67.2(2) . . ?
C22 Ru2 C25 76.7(3) . . ?
C26 Ru2 C25 36.7(3) . . ?
C23 Ru2 C25 64.6(2) . . ?
C21 Ru2 C25 64.3(3) . . ?
C22 Ru2 C24 65.7(2) . . ?
C26 Ru2 C24 66.0(2) . . ?
C23 Ru2 C24 35.5(2) . . ?
C21 Ru2 C24 76.9(2) . . ?
C25 Ru2 C24 35.8(2) . . ?
C22 Ru2 S10 86.97(19) . . ?
C26 Ru2 S10 113.3(2) . . ?
C23 Ru2 S10 115.56(19) . . ?
C21 Ru2 S10 87.42(19) . . ?
C25 Ru2 S10 149.80(18) . . ?
C24 Ru2 S10 150.79(18) . . ?
C22 Ru2 S3 152.30(17) . . ?
C26 Ru2 S3 95.71(19) . . ?
C23 Ru2 S3 162.79(19) . . ?
C21 Ru2 S3 116.98(18) . . ?
C25 Ru2 S3 101.24(18) . . ?
C24 Ru2 S3 127.44(18) . . ?
S10 Ru2 S3 81.63(6) . . ?
C22 Ru2 S4 123.16(17) . . ?
C26 Ru2 S4 150.2(2) . . ?
C23 Ru2 S4 93.44(16) . . ?
C21 Ru2 S4 159.73(18) . . ?
C25 Ru2 S4 114.06(18) . . ?
C24 Ru2 S4 90.91(17) . . ?
S10 Ru2 S4 96.14(6) . . ?
S3 Ru2 S4 83.30(6) . . ?
S12 Ru3 S5 89.62(6) . . ?
S12 Ru3 S6 96.67(7) . . ?
S5 Ru3 S6 92.31(6) . . ?
S12 Ru3 S7 86.82(6) . . ?
S5 Ru3 S7 170.13(7) . . ?
S6 Ru3 S7 78.98(6) . . ?
S12 Ru3 S8 176.84(7) . . ?
S5 Ru3 S8 91.53(6) . . ?
S6 Ru3 S8 86.23(6) . . ?
S7 Ru3 S8 92.52(6) . . ?
S12 Ru3 S4 91.10(7) . . ?
S5 Ru3 S4 87.10(6) . . ?
S6 Ru3 S4 172.20(6) . . ?
S7 Ru3 S4 102.17(6) . . ?
S8 Ru3 S4 86.02(6) . . ?
C35 Ru4 C32 76.4(3) . . ?
C35 Ru4 C33 63.5(3) . . ?
C32 Ru4 C33 37.3(3) . . ?
C35 Ru4 C36 36.6(2) . . ?
C32 Ru4 C36 64.5(3) . . ?
C33 Ru4 C36 76.0(3) . . ?
C35 Ru4 C34 36.4(3) . . ?
C32 Ru4 C34 65.2(3) . . ?
C33 Ru4 C34 34.6(3) . . ?
C36 Ru4 C34 65.7(3) . . ?
C35 Ru4 C31 65.0(2) . . ?
C32 Ru4 C31 37.6(3) . . ?
C33 Ru4 C31 66.9(3) . . ?
C36 Ru4 C31 34.9(2) . . ?
C34 Ru4 C31 78.1(3) . . ?
C35 Ru4 S11 122.96(18) . . ?
C32 Ru4 S11 109.85(18) . . ?
C33 Ru4 S11 87.59(18) . . ?
C36 Ru4 S11 158.44(19) . . ?
C34 Ru4 S11 92.84(19) . . ?
C31 Ru4 S11 146.99(19) . . ?
C35 Ru4 S6 140.14(19) . . ?
C32 Ru4 S6 102.7(2) . . ?
C33 Ru4 S6 136.0(2) . . ?
C36 Ru4 S6 106.25(19) . . ?
C34 Ru4 S6 167.3(2) . . ?
C31 Ru4 S6 89.80(18) . . ?
S11 Ru4 S6 95.27(6) . . ?
C35 Ru4 S7 96.07(19) . . ?
C32 Ru4 S7 166.15(18) . . ?
C33 Ru4 S7 148.2(2) . . ?
C36 Ru4 S7 102.5(2) . . ?
C34 Ru4 S7 115.3(2) . . ?
C31 Ru4 S7 128.67(19) . . ?
S11 Ru4 S7 84.00(6) . . ?
S6 Ru4 S7 75.45(6) . . ?
C9 S1 C1 103.7(3) . . ?
C9 S1 Ru1 105.1(3) . . ?
C1 S1 Ru1 107.66(16) . . ?
C2 S2 Ru1 105.66(18) . . ?
C3 S3 Ru2 105.35(19) . . ?
C3 S3 Ru1 114.58(18) . . ?
Ru2 S3 Ru1 97.62(7) . . ?
C4 S4 Ru3 116.70(18) . . ?
C4 S4 Ru2 105.96(19) . . ?
Ru3 S4 Ru2 110.06(7) . . ?
C5 S5 S10 107.80(17) . . ?
C5 S5 Ru3 105.61(18) . . ?
S10 S5 Ru3 106.92(8) . . ?
C6 S6 Ru3 105.64(19) . . ?
C6 S6 Ru4 124.02(19) . . ?
Ru3 S6 Ru4 95.63(7) . . ?
C7 S7 Ru3 104.53(18) . . ?
C7 S7 Ru4 118.84(17) . . ?
Ru3 S7 Ru4 92.21(6) . . ?
C7 S7 H3D 135.9 . . ?
Ru3 S7 H3D 113.5 . . ?
Ru4 S7 H3D 82.0 . . ?
C8 S8 Ru3 103.6(2) . . ?
C10 S9 Ru1 104.3(2) . . ?
S5 S10 Ru2 91.55(8) . . ?
S5 S10 Ru1 115.40(8) . . ?
Ru2 S10 Ru1 98.63(7) . . ?
S12 S11 Ru4 107.47(9) . . ?
S12 S11 H3C 92.5 . . ?
Ru4 S11 H3C 87.2 . . ?
S11 S12 Ru1 118.78(9) . . ?
S11 S12 Ru3 111.37(9) . . ?
Ru1 S12 Ru3 129.00(8) . . ?

loop_
_geom_bond_atom_site_label_1
_geom_bond_atom_site_label_2
_geom_bond_distance
_geom_bond_site_symmetry_2
_geom_bond_publ_flag
B1 C1 1.701(10) . ?
B1 C2 1.724(11) . ?
B1 B5 1.779(12) . ?
B1 B2 1.779(11) . ?
B1 B9 1.825(10) . ?
B1 H1 0.9600 . ?
B2 C2 1.706(9) . ?
B2 B5 1.746(13) . ?
B2 B3 1.746(13) . ?
B2 B6 1.759(11) . ?
B2 H2 0.9599 . ?
B3 C2 1.685(10) . ?
B3 B4 1.759(10) . ?
B3 B6 1.773(11) . ?
B3 B7 1.793(10) . ?
B3 H3 0.9600 . ?
B4 C2 1.738(10) . ?
B4 C1 1.753(10) . ?
B4 B7 1.766(10) . ?
B4 B8 1.769(10) . ?
B4 H4 0.9600 . ?
B5 B9 1.800(11) . ?
B5 B6 1.817(15) . ?
B5 B10 1.829(14) . ?
B5 H5 0.9600 . ?
B6 B7 1.780(12) . ?
B6 B10 1.793(11) . ?
B6 H6 0.9600 . ?
B7 B8 1.717(11) . ?
B7 B10 1.763(14) . ?
B7 H7 0.9599 . ?
B8 C1 1.722(10) . ?
B8 B10 1.783(11) . ?
B8 B9 1.807(14) . ?
B8 H8 0.9603 . ?
B9 C1 1.704(8) . ?
B9 B10 1.791(12) . ?
B9 H9 0.9600 . ?
B10 H10 0.9601 . ?
B11 C4 1.740(9) . ?
B11 C3 1.750(9) . ?
B11 B19 1.796(10) . ?
B11 B15 1.802(10) . ?
B11 B12 1.820(10) . ?
B11 H11 0.9600 . ?
B12 C4 1.741(9) . ?
B12 B13 1.743(10) . ?
B12 B16 1.755(11) . ?
B12 B15 1.760(11) . ?
B12 H12 0.9602 . ?
B13 C4 1.739(8) . ?
B13 B14 1.764(10) . ?
B13 B16 1.778(11) . ?
B13 B17 1.789(10) . ?
B13 H13 0.9599 . ?
B14 B17 1.706(11) . ?
B14 C3 1.716(9) . ?
B14 B18 1.732(11) . ?
B14 C4 1.744(10) . ?
B14 H14 0.9599 . ?
B15 B16 1.749(11) . ?
B15 B20 1.791(11) . ?
B15 B19 1.811(10) . ?
B15 H15 0.9600 . ?
B16 B20 1.758(11) . ?
B16 B17 1.765(11) . ?
B16 H16 0.9600 . ?
B17 B20 1.771(12) . ?
B17 B18 1.777(10) . ?
B17 H17 0.9599 . ?
B18 C3 1.701(9) . ?
B18 B19 1.773(10) . ?
B18 B20 1.793(11) . ?
B18 H18 0.9600 . ?
B19 C3 1.733(9) . ?
B19 B20 1.816(10) . ?
B19 H19 0.9599 . ?
B20 H20 0.9599 . ?
B21 C5 1.715(9) . ?
B21 C6 1.730(9) . ?
B21 B29 1.777(11) . ?
B21 B25 1.783(10) . ?
B21 B22 1.811(11) . ?
B21 H21 0.9601 . ?
B22 C6 1.692(9) . ?
B22 B25 1.737(12) . ?
B22 B26 1.743(12) . ?
B22 B23 1.755(11) . ?
B22 H22 0.9601 . ?
B23 C6 1.696(9) . ?
B23 B26 1.801(12) . ?
B23 B27 1.836(12) . ?
B23 B24 1.838(11) . ?
B23 H23 0.9600 . ?
B24 C5 1.696(10) . ?
B24 C6 1.727(9) . ?
B24 B28 1.738(12) . ?
B24 B27 1.751(11) . ?
B24 H24 0.9601 . ?
B25 B26 1.691(12) . ?
B25 B29 1.793(11) . ?
B25 B30 1.794(11) . ?
B25 H25 0.9599 . ?
B26 B30 1.709(12) . ?
B26 B27 1.827(12) . ?
B26 H26 0.9600 . ?
B27 B28 1.744(12) . ?
B27 B30 1.793(13) . ?
B27 H27 0.9601 . ?
B28 C5 1.675(9) . ?
B28 B29 1.764(12) . ?
B28 B30 1.771(11) . ?
B28 H28 0.9599 . ?
B29 C5 1.696(9) . ?
B29 B30 1.769(12) . ?
B29 H29 0.9600 . ?
B30 H30 0.9600 . ?
B31 C7 1.714(8) . ?
B31 C8 1.740(9) . ?
B31 B39 1.816(11) . ?
B31 B35 1.822(10) . ?
B31 B32 1.825(10) . ?
B31 H31 0.9600 . ?
B32 C8 1.740(9) . ?
B32 B35 1.755(11) . ?
B32 B36 1.762(11) . ?
B32 B33 1.772(10) . ?
B32 H32 0.9600 . ?
B33 C8 1.713(9) . ?
B33 B34 1.770(11) . ?
B33 B36 1.773(11) . ?
B33 B37 1.809(12) . ?
B33 H33 0.9601 . ?
B34 C8 1.722(10) . ?
B34 C7 1.767(9) . ?
B34 B38 1.791(11) . ?
B34 B37 1.791(9) . ?
B34 H34 0.9598 . ?
B35 B40 1.758(11) . ?
B35 B39 1.758(11) . ?
B35 B36 1.767(11) . ?
B35 H35 0.9598 . ?
B36 B40 1.797(14) . ?
B36 B37 1.806(11) . ?
B36 H36 0.9601 . ?
B37 B38 1.777(11) . ?
B37 B40 1.797(11) . ?
B37 H37 0.9601 . ?
B38 C7 1.755(9) . ?
B38 B40 1.778(10) . ?
B38 B39 1.792(10) . ?
B38 H38 0.9600 . ?
B39 C7 1.697(8) . ?
B39 B40 1.786(10) . ?
B39 H39 0.9601 . ?
B40 H40 0.9601 . ?
C1 C2 1.658(7) . ?
C1 S1 1.814(5) . ?
C2 S2 1.785(5) . ?
C3 C4 1.646(8) . ?
C3 S3 1.810(5) . ?
C4 S4 1.826(6) . ?
C5 C6 1.670(9) . ?
C5 S5 1.854(6) . ?
C6 S6 1.832(6) . ?
C7 C8 1.686(9) . ?
C7 S7 1.803(6) . ?
C8 S8 1.796(6) . ?
C9 C10 1.323(10) . ?
C9 S1 1.738(7) . ?
C9 H9A 0.9300 . ?
C10 C11 1.485(10) . ?
C10 S9 1.779(6) . ?
C11 C15 1.389(11) . ?
C11 C12 1.425(10) . ?
C11 Fe1 2.025(6) . ?
C12 C13 1.332(10) . ?
C12 Fe1 2.027(7) . ?
C12 H12A 0.9800 . ?
C13 C14 1.437(12) . ?
C13 Fe1 2.014(7) . ?
C13 H13A 0.9800 . ?
C14 C15 1.374(11) . ?
C14 Fe1 2.032(8) . ?
C14 H14A 0.9800 . ?
C15 Fe1 1.988(8) . ?
C15 H15A 0.9800 . ?
C16 C17 1.379(10) . ?
C16 C20 1.396(12) . ?
C16 Fe1 2.030(8) . ?
C16 H16A 0.9800 . ?
C17 C18 1.381(12) . ?
C17 Fe1 2.026(7) . ?
C17 H17A 0.9800 . ?
C18 C19 1.429(12) . ?
C18 Fe1 2.036(7) . ?
C18 H18A 0.9800 . ?
C19 C20 1.430(11) . ?
C19 Fe1 2.052(9) . ?
C19 H19A 0.9800 . ?
C20 Fe1 2.033(10) . ?
C20 H20A 0.9800 . ?
C21 C26 1.358(10) . ?
C21 C22 1.405(9) . ?
C21 C27 1.532(9) . ?
C21 Ru2 2.241(7) . ?
C22 C23 1.446(9) . ?
C22 Ru2 2.195(6) . ?
C22 H22A 0.9800 . ?
C23 C24 1.388(10) . ?
C23 Ru2 2.217(7) . ?
C23 H23A 0.9800 . ?
C24 C25 1.415(9) . ?
C24 C28 1.528(10) . ?
C24 Ru2 2.324(7) . ?
C25 C26 1.411(10) . ?
C25 Ru2 2.272(7) . ?
C25 H25A 0.9800 . ?
C26 Ru2 2.202(6) . ?
C26 H26A 0.9800 . ?
C27 H27A 0.9600 . ?
C27 H27B 0.9600 . ?
C27 H27C 0.9600 . ?
C28 C29 1.526(11) . ?
C28 C30 1.542(11) . ?
C28 H28A 0.9800 . ?
C29 H29A 0.9600 . ?
C29 H29B 0.9600 . ?
C29 H29C 0.9600 . ?
C30 H30A 0.9600 . ?
C30 H30B 0.9600 . ?
C30 H30C 0.9600 . ?
C31 C36 1.352(10) . ?
C31 C32 1.437(10) . ?
C31 C37 1.515(10) . ?
C31 Ru4 2.266(7) . ?
C32 C33 1.404(10) . ?
C32 Ru4 2.189(7) . ?
C32 H32A 0.9800 . ?
C33 C34 1.325(11) . ?
C33 Ru4 2.205(7) . ?
C33 H33A 0.9800 . ?
C34 C35 1.385(10) . ?
C34 C38 1.520(10) . ?
C34 Ru4 2.253(7) . ?
C35 C36 1.390(10) . ?
C35 Ru4 2.181(6) . ?
C35 H35A 0.9800 . ?
C36 Ru4 2.243(6) . ?
C36 H36A 0.9800 . ?
C37 H37A 0.9600 . ?
C37 H37B 0.9600 . ?
C37 H37C 0.9600 . ?
C38 C39 1.559(11) . ?
C38 C40 1.567(12) . ?
C38 H38A 0.9800 . ?
C39 H39A 0.9600 . ?
C39 H39B 0.9600 . ?
C39 H39C 0.9600 . ?
C40 H40A 0.9600 . ?
C40 H40B 0.9600 . ?
C40 H40C 0.9600 . ?
O1 H1D 0.8500 . ?
O1 H1A 0.8500 . ?
O2 H2A 0.8499 . ?
O2 H2B 0.8498 . ?
O3 H3C 0.8500 . ?
O3 H3D 0.8499 . ?
O4 O5 1.63(2) . ?
O4 H4A 0.8500 . ?
O4 H4B 0.8501 . ?
O5 H5A 0.8500 . ?
O5 H5B 0.8500 . ?
O6 H6D 0.8500 . ?
O6 H6C 0.8500 . ?
O7 H7A 0.8499 . ?
O7 H7C 0.8500 . ?
O8 H8D 0.8501 . ?
O8 H8A 0.8498 . ?
O9 H9C 0.8501 . ?
O9 H9D 0.8501 . ?
Ru1 S12 2.2110(17) . ?
Ru1 S9 2.3240(17) . ?
Ru1 S1 2.3311(19) . ?
Ru1 S2 2.4161(15) . ?
Ru1 S10 2.4346(18) . ?
Ru1 S3 2.4486(19) . ?
Ru2 S10 2.3720(19) . ?
Ru2 S3 2.3948(19) . ?
Ru2 S4 2.4279(17) . ?
Ru3 S12 2.2137(18) . ?
Ru3 S5 2.2916(17) . ?
Ru3 S6 2.3276(18) . ?
Ru3 S7 2.3816(17) . ?
Ru3 S8 2.4073(18) . ?
Ru3 S4 2.4232(19) . ?
Ru4 S11 2.3281(16) . ?
Ru4 S6 2.4074(18) . ?
Ru4 S7 2.486(2) . ?
S5 S10 2.151(2) . ?
S7 H3D 1.6947 . ?
S11 S12 1.998(2) . ?
S11 H3C 1.5980 . ?
